data_4111265
loop_
_publ_author_name
'Jun Lu'
'Douglas M. Ho'
'Nancy J. Vogelaar'
'Christina M. Kraml'
'Stefan Bernhard'
'Neal Byrne'
'Laura R. Kim'
'Robert A. Pascal'

_publ_contact_author_address
;
Princeton University
Department of Chemistry
Princeton, NJ   08544-1009
USA
;
_publ_contact_author_email snake@princeton.edu
_publ_contact_author_fax '(609) 258 6746'
_publ_contact_author_name 'Professor Robert A. Pascal, Jr.'
_publ_contact_author_phone '(609) 258 5417'
_publ_section_title
;
 Synthesis, Structure, and Resolution of Exceptionally Twisted Pentacenes
;
_journal_name_full 'Journal of the American Chemical Society'
_journal_page_first 17043
_journal_page_last 17050
_journal_paper_doi 10.1021/ja065935f
_journal_volume 128
_journal_year 2006
_chemical_absolute_configuration unk
_chemical_compound_source 'chemical synthesis'
_chemical_formula_iupac 'C76 H50 . 2.5(C4 H8 O2)'
_chemical_formula_moiety 'C76 H50, 2.5(C4 H8 O2)'
_chemical_formula_structural 'C76 H50 . 2.5(C4 H8 O2)'
_chemical_formula_sum 'C84 H70 O5'
_chemical_formula_weight 1159.40
_chemical_name_systematic
;
9,11,20,22-Tetraphenyl-10,21-di-p-tolyltetrabenzo[a,c,l,n]pentacene
Ethyl Acetate Solvate
;
_space_group_IT_number 4
_symmetry_cell_setting monoclinic
_symmetry_Int_Tables_number 4
_symmetry_space_group_name_Hall 'P 2yb'
_symmetry_space_group_name_H-M 'P 1 21 1'
_atom_sites_solution_hydrogens geom
_atom_sites_solution_primary direct
_atom_sites_solution_secondary difmap
_audit_creation_date 'July 7, 2006'
_audit_creation_method
;
SHELXL and manual editing of form.cif
;
_audit_update_record
;
July 7, 2006  rap135f.cif         Initial CIF created by DMH.

July 7, 2006  Sent to Checkcif.   See rap135f_checkcif.pdf for
                                  the alerts that were generated.
                                  Selected responses follow.

-------------------------------------------------------------------------

CHEMW03_ALERT_2_A The ratio of given/expected molecular weight as
                  calculated from the _atom_site* data lies outside the
                  range 0.90 <> 1.10.
                  From _chemical_formula_weight                   1159.40
                  Calculated formula weight                        963.24
PLAT043_ALERT_1_A Check Reported Molecular Weight ............... 1159.40
PLAT041_ALERT_1_C Calc. and Rep. SumFormula Strings Differ ............ ?
PLAT068_ALERT_1_C Reported F000 Differs from Calcd (or Missing)........ ?
PLAT602_ALERT_4_C VERY LARGE Solvent Accessible VOID(S) in Structure    !
FORMU01_ALERT_1_G There is a discrepancy between the atom counts in the
                  _chemical_formula_sum and _chemical_formula_ moiety.
FORMU01_ALERT_2_G There is a discrepancy between the atom counts in the
                  _chemical_formula_sum and the formula from the _atom_
                  site* data.
CELLZ01_ALERT_1_G Difference between formula and atom_site contents
                  detected.
CELLZ01_ALERT_1_G Large difference may be due to a symmetry error.

                  The alerts CHEMW03_ALERT_2_A to CELLZ01_ALERT_1_G
                  indicated above are not a problem.  They simply reflect
                  the fact that the solvent atoms were excluded from the
                  _atom_site* data because the SQUEEZE/BYPASS procedure
                  was used.  See the _refine_special_details section
                  below.  It follows that the correctly Reported MW and
                  Dx values (which include those solvent atoms) of
                  1159.40 and 1.215 "would" be larger than the incor-
                  rectly Calculated values based on the _atom_site* data.
                  Similarly, the correctly Reported F000 value of 2456 is
                  (as it should be) larger than the incorrectly Calcu-
                  lated value of 2024.  none of these discrepancies and
                  differences are due to a symmetry error.


THETM01_ALERT_3_A The value of sine(theta_max)/wavelength is      < 0.550
                  Calculated sin(theta_max)/wavelength =           0.5387
PLAT027_ALERT_3_A _diffrn_reflns_theta_full (too) Low ........ 22.51 Deg.

                  The alerts THETM01_ALERT_3_A and PLAT027_ALERT_3_A are
                  not a problem.  They simply reflect the fact that the
                  crystal available for the experiment was not of
                  sufficient quality to provide usable data to higher
                  angles.  As indicated above, the solvent sites within
                  the crystal were particularly ill-behaved.  It is not
                  uncommon to find that the presence of badly disordered
                  solvents will diminish the effective resolution of a
                  data set.  Therefore, only a 0.93 Angstrom resolution
                  data set was targeted.  Nevertheless, such a data set
                  is still considered to be of "atomic resolution", and
                  still meets the community's standards of acceptability
                  in such severe disorder cases.


PLAT220_ALERT_2_A Large Non-Solvent C Ueq(max)/Ueq(min) ...... 4.79 Ratio
PLAT222_ALERT_3_A Large Non-Solvent H Ueq(max)/Ueq(min) ...... 5.05 Ratio
PLAT220_ALERT_2_B Large Non-Solvent C Ueq(max)/Ueq(min) ...... 4.24 Ratio
PLAT222_ALERT_3_B Large Non-Solvent H Ueq(max)/Ueq(min) ...... 4.20 Ratio
PLAT230_ALERT_2_B Hirshfeld Test Diff for C3 - C4 ............... 8.66 su
PLAT230_ALERT_2_B Hirshfeld Test Diff for C19A - C19B ........... 7.52 su
PLAT230_ALERT_2_B Hirshfeld Test Diff for C22 - C53 ............. 7.47 su
PLAT230_ALERT_2_B Hirshfeld Test Diff for C79A - C79B ........... 7.01 su
PLAT230_ALERT_2_C Hirshfeld Test Diff for C4B - C8A ............. 5.38 su
PLAT230_ALERT_2_C Hirshfeld Test Diff for C11A - C19B ........... 5.17 su
PLAT230_ALERT_2_C Hirshfeld Test Diff for C13 - C14 ............. 5.95 su
PLAT230_ALERT_2_C Hirshfeld Test Diff for C23 - C28 ............. 5.60 su
PLAT230_ALERT_2_C Hirshfeld Test Diff for C33 - C34 ............. 5.44 su
PLAT230_ALERT_2_C Hirshfeld Test Diff for C38 - C39 ............. 5.65 su
PLAT230_ALERT_2_C Hirshfeld Test Diff for C71A - C79B ........... 5.36 su
PLAT230_ALERT_2_C Hirshfeld Test Diff for C73 - C74 ............. 5.84 su
PLAT230_ALERT_2_C Hirshfeld Test Diff for C76 - C77 ............. 5.54 su
PLAT230_ALERT_2_C Hirshfeld Test Diff for C80A - C81 ............ 5.49 su
PLAT230_ALERT_2_C Hirshfeld Test Diff for C87 - C88 ............. 6.63 su
PLAT230_ALERT_2_C Hirshfeld Test Diff for C98 - C99 ............. 6.89 su
PLAT230_ALERT_2_C Hirshfeld Test Diff for C107 - C112 ........... 5.83 su
PLAT230_ALERT_2_C Hirshfeld Test Diff for C114 - C115 ........... 5.34 su
PLAT242_ALERT_2_C Check Low Ueq as Compared to Neighbors ........ for C32
PLAT242_ALERT_2_C Check Low Ueq as Compared to Neighbors ........ for C92
PLAT340_ALERT_3_C Low Bond Precision on C-C bonds (x 1000) Ang ........ 6
PLAT720_ALERT_4_C Number of Unusual/Non-Standard Label(s) ............. 6

                  The alerts PLAT220_ALERT_2_A to PLAT720_ALERT_4_C are
                  not unexpected, and given the situation are acceptable.
                  The observed variations in the displacement parameters
                  are attributable to neighboring effects of disordered
                  solvent molecules and on pseudo-symmetry effects.  The
                  high levels of thermal motion in various parts of the
                  molecules seem to be chemically and physically reason-
                  able, so no attempt was made to artificially mask those
                  variations through the use of restraints.  The 6 labels
                  flagged by CheckCif as unusual are H1ME, H2ME, H3ME,
                  H4ME, H5ME and H6ME, i.e., the methyl hydrogens on C119
                  and C120.  Due to the 4 character limit in Siemens
                  SHELXTL, labels such as H119A, H119B, H119C, H120A,
                  H120B and H120C were unavailable to us.  Hence, the 6
                  hydrogens were labelled H1 through H6 with a ME suffix
                  to differentiate them from the aromatic H1 through H6
                  atoms.  CheckCif considers the H1ME to H6ME labels to
                  be unusual, and we simply indicate here that there was
                  a reason for their selection and use.  Using the labels
                  H1ME through H6ME does not alter the final numeric
                  crystallographic results, so there is no overwhelming
                  justification to say that they are not fine as is.


PLAT024_ALERT_4_B Merging of Friedel Pairs is STRONGLY Indicated ...... !
REFLT03_ALERT_4_G MoKa measured Friedel data cannot be used to determine
                  absolute structure in a light-atom study EXCEPT under
                  VERY special conditions. It is preferred that Friedel
                  data is merged in such cases.

                  PLAT024_ALERT_4_B and REFLT03_ALERT_4_G are the same,
                  and is only a recommendation.  In truth and on theoret-
                  ical grounds, Friedel data is unique and should not be
                  merged.  Therefore, it is not wrong to ignore this
                  CheckCif recommendation, and to exercise our right to
                  retain the data as unmerged.


STRVA01_ALERT_4_C Flack parameter is too small
                  From the CIF: _refine_ls_abs_structure_Flack     -5.120
                  From the CIF: _refine_ls_abs_structure_Flack_su   7.210
PLAT032_ALERT_4_C Std. Uncertainty in Flack Parameter too High ..... 7.00
PLAT033_ALERT_2_C Flack Parameter Value Deviates from Zero ........ -5.00

                  STRVA01_ALERT_4_C, PLAT032_ALERT_4_C and PLAT033_ALERT_
                  2_C are obviously all saying the same thing.  Yes, we
                  agree that the absolute structure cannot be determined
                  based on the intensity data, and no attempt is made on
                  our part to suggest that it has.  In fact, both left-
                  and right-handed twistomers are present in the crystal,
                  and solutions at equilibrium are expected to be racemic.
                  That the compound has crystallized in a chiral space
                  groups seems to be due simply to the molecules being
                  unable to pack and efficiently fill space based on a
                  centrosymmetric motif.
;
_cell_angle_alpha 90.00
_cell_angle_beta 105.778(1)
_cell_angle_gamma 90.00
_cell_formula_units_Z 4
_cell_length_a 14.8577(3)
_cell_length_b 29.2657(6)
_cell_length_c 15.1524(5)
_cell_measurement_reflns_used 74302
_cell_measurement_temperature 200(2)
_cell_measurement_theta_max 22.51
_cell_measurement_theta_min 1.39
_cell_volume 6340.3(3)
_computing_cell_refinement 'DENZO-SMN (Otwinowski & Minor, 1997)'
_computing_data_collection 'COLLECT (Nonius, 1998)'
_computing_data_reduction
;
DENZO-SMN (Otwinowski & Minor, 1997), PLATON (Spek, 2003),
Siemens SHELXTL (Sheldrick, 1996)
;
_computing_molecular_graphics 'Siemens SHELXTL (Sheldrick, 1996)'
_computing_publication_material 'Siemens SHELXTL (Sheldrick, 1996)'
_computing_structure_refinement 'Siemens SHELXTL (Sheldrick, 1996)'
_computing_structure_solution 'Siemens SHELXTL (Sheldrick, 1996)'
_diffrn_ambient_temperature 200(2)
_diffrn_measured_fraction_theta_full 1.000
_diffrn_measured_fraction_theta_max 1.000
_diffrn_measurement_device 'Nonius KappaCCD'
_diffrn_measurement_method '\w scans, 1760 0.5\% rotations'
_diffrn_radiation_monochromator graphite
_diffrn_radiation_source 'fine-focus sealed tube'
_diffrn_radiation_type 'Mo K\a'
_diffrn_radiation_wavelength 0.71073
_diffrn_reflns_av_R_equivalents 0.0800
_diffrn_reflns_av_sigmaI/netI 0.0605
_diffrn_reflns_limit_h_max 15
_diffrn_reflns_limit_h_min -15
_diffrn_reflns_limit_k_max 31
_diffrn_reflns_limit_k_min -31
_diffrn_reflns_limit_l_max 16
_diffrn_reflns_limit_l_min -16
_diffrn_reflns_number 74302
_diffrn_reflns_theta_full 22.51
_diffrn_reflns_theta_max 22.51
_diffrn_reflns_theta_min 1.39
_diffrn_standards_decay_% 0
_diffrn_standards_number 0
_exptl_absorpt_coefficient_mu 0.074
_exptl_absorpt_correction_type none
_exptl_crystal_colour Orange
_exptl_crystal_density_diffrn 1.215
_exptl_crystal_description Prism
_exptl_crystal_F_000 2456
_exptl_crystal_size_max 0.33
_exptl_crystal_size_mid 0.15
_exptl_crystal_size_min 0.13
_refine_diff_density_max 0.295
_refine_diff_density_min -0.208
_refine_diff_density_rms 0.051
_refine_ls_abs_structure_details 'Flack H D (1983), Acta Cryst. A39, 876-881'
_refine_ls_abs_structure_Flack -5.12(721)
_refine_ls_extinction_method none
_refine_ls_goodness_of_fit_all 1.038
_refine_ls_goodness_of_fit_ref 1.092
_refine_ls_hydrogen_treatment constr
_refine_ls_matrix_type full
_refine_ls_number_parameters 1373
_refine_ls_number_reflns 16570
_refine_ls_number_restraints 1
_refine_ls_restrained_S_all 1.038
_refine_ls_restrained_S_gt 1.092
_refine_ls_R_factor_all 0.0767
_refine_ls_R_factor_gt 0.0630
_refine_ls_shift/su_max 0.001
_refine_ls_shift/su_mean 0.000
_refine_ls_structure_factor_coef Fsqd
_refine_ls_weighting_details 'w=1/[\s^2^(Fo^2^)+(0.0874P)^2^+0.9666P] where P=(Fo^2^+2Fc^2^)/3'
_refine_ls_weighting_scheme calc
_refine_ls_wR_factor_all 0.1531
_refine_ls_wR_factor_ref 0.1460
_reflns_number_gt 13774
_reflns_number_total 16570
_reflns_threshold_expression I>2\s(I)
_cod_data_source_file ja065935fsi20060815_063926.cif
_cod_data_source_block rap135f
_cod_original_sg_symbol_H-M 'P 21'
_cod_database_code 4111265

loop_
_symmetry_equiv_pos_as_xyz
'x, y, z'
'-x, y+1/2, -z'

loop_
_atom_site_aniso_label
_atom_site_aniso_U_11
_atom_site_aniso_U_22
_atom_site_aniso_U_33
_atom_site_aniso_U_23
_atom_site_aniso_U_13
_atom_site_aniso_U_12
C1 0.039(3) 0.034(3) 0.041(2) -0.012(2) 0.007(2) -0.012(2)
C2 0.048(3) 0.046(3) 0.061(3) 0.003(2) -0.002(2) -0.017(3)
C3 0.037(3) 0.050(3) 0.080(4) 0.006(3) -0.016(3) -0.020(3)
C4 0.072(4) 0.034(3) 0.070(3) -0.013(2) 0.018(3) -0.017(3)
C4A 0.050(3) 0.024(2) 0.040(2) -0.009(2) 0.007(2) -0.010(2)
C4B 0.044(3) 0.030(2) 0.046(3) 0.012(2) 0.009(2) 0.004(2)
C5 0.069(3) 0.027(3) 0.055(3) -0.008(2) 0.015(3) 0.003(2)
C6 0.069(4) 0.028(3) 0.063(3) 0.003(2) 0.015(3) 0.020(3)
C7 0.050(3) 0.030(3) 0.054(3) -0.004(2) 0.003(2) 0.016(2)
C8 0.038(3) 0.027(2) 0.044(2) 0.000(2) 0.010(2) 0.004(2)
C8A 0.041(3) 0.031(2) 0.033(2) -0.003(2) 0.014(2) -0.007(2)
C8B 0.039(3) 0.030(2) 0.035(2) -0.006(2) 0.014(2) -0.008(2)
C9 0.031(2) 0.030(2) 0.044(3) -0.004(2) 0.011(2) -0.006(2)
C9A 0.036(2) 0.027(2) 0.031(2) -0.005(2) 0.003(2) -0.008(2)
C10 0.032(2) 0.023(2) 0.036(2) 0.000(2) 0.006(2) -0.003(2)
C10A 0.020(2) 0.029(2) 0.032(2) -0.010(2) -0.007(2) -0.002(2)
C11 0.020(2) 0.028(2) 0.038(2) -0.003(2) 0.003(2) 0.001(2)
C11A 0.038(3) 0.025(2) 0.028(2) -0.009(2) -0.004(2) -0.003(2)
C11B 0.041(3) 0.024(2) 0.036(2) -0.007(2) 0.002(2) 0.002(2)
C12 0.032(3) 0.041(3) 0.057(3) -0.001(2) 0.003(2) 0.004(2)
C13 0.044(3) 0.038(3) 0.065(3) -0.021(2) 0.008(2) 0.001(2)
C14 0.053(3) 0.040(3) 0.056(3) -0.006(2) 0.008(2) 0.022(3)
C15 0.050(3) 0.017(2) 0.049(3) -0.009(2) 0.004(2) -0.002(2)
C15A 0.045(3) 0.032(3) 0.032(2) -0.005(2) 0.005(2) -0.007(2)
C15B 0.033(2) 0.022(2) 0.035(2) 0.002(2) -0.001(2) -0.002(2)
C16 0.046(3) 0.024(2) 0.045(2) -0.004(2) 0.009(2) -0.001(2)
C17 0.037(3) 0.033(3) 0.046(3) -0.008(2) 0.003(2) -0.015(2)
C18 0.028(2) 0.038(3) 0.033(2) -0.007(2) 0.002(2) -0.006(2)
C19 0.045(3) 0.036(3) 0.036(2) 0.008(2) 0.007(2) -0.003(2)
C19A 0.044(3) 0.032(2) 0.032(2) 0.003(2) 0.005(2) 0.006(2)
C19B 0.023(2) 0.021(2) 0.047(2) -0.002(2) 0.005(2) -0.004(2)
C20 0.038(2) 0.028(2) 0.025(2) -0.002(2) 0.006(2) 0.003(2)
C20A 0.037(2) 0.016(2) 0.039(2) -0.007(2) 0.011(2) -0.001(2)
C21 0.029(2) 0.027(2) 0.040(2) 0.002(2) 0.012(2) 0.011(2)
C21A 0.031(2) 0.026(2) 0.037(2) 0.000(2) 0.003(2) 0.003(2)
C22 0.016(2) 0.031(2) 0.030(2) -0.003(2) -0.001(2) 0.001(2)
C22A 0.027(2) 0.042(3) 0.036(2) -0.013(2) 0.010(2) -0.003(2)
C22B 0.029(2) 0.038(3) 0.037(2) -0.004(2) 0.005(2) -0.007(2)
C23 0.041(3) 0.026(2) 0.048(3) -0.007(2) 0.015(2) 0.009(2)
C24 0.066(3) 0.031(3) 0.055(3) 0.012(2) 0.018(3) 0.016(2)
C25 0.111(5) 0.043(3) 0.049(3) 0.014(3) 0.025(3) 0.024(3)
C26 0.083(4) 0.058(4) 0.043(3) 0.004(3) -0.014(3) 0.040(3)
C27 0.057(3) 0.067(4) 0.041(3) -0.009(3) -0.020(3) 0.024(3)
C28 0.027(2) 0.025(2) 0.051(3) -0.009(2) -0.001(2) 0.002(2)
C29 0.028(2) 0.031(2) 0.042(3) -0.007(2) 0.006(2) -0.001(2)
C30 0.040(3) 0.045(3) 0.050(3) 0.006(2) 0.006(2) 0.003(2)
C31 0.048(3) 0.057(3) 0.082(4) 0.008(3) 0.035(3) 0.000(3)
C32 0.063(4) 0.071(4) 0.061(3) 0.011(3) 0.032(3) 0.028(3)
C33 0.057(3) 0.069(4) 0.049(3) -0.001(3) 0.000(3) 0.028(3)
C34 0.053(3) 0.044(3) 0.043(3) 0.001(2) 0.013(2) 0.002(2)
C35 0.030(3) 0.030(2) 0.045(3) 0.001(2) 0.001(2) 0.009(2)
C36 0.037(3) 0.046(3) 0.048(3) -0.015(2) 0.010(2) -0.008(2)
C37 0.054(3) 0.046(3) 0.068(3) -0.006(3) 0.020(3) -0.004(3)
C38 0.050(3) 0.100(4) 0.071(4) -0.023(3) 0.033(3) -0.014(3)
C39 0.056(3) 0.098(4) 0.043(3) -0.004(3) 0.020(3) 0.019(3)
C40 0.042(3) 0.043(3) 0.045(3) -0.011(2) 0.009(2) 0.002(2)
C41 0.043(3) 0.023(2) 0.041(2) -0.009(2) 0.006(2) -0.009(2)
C42 0.048(3) 0.035(3) 0.038(2) -0.005(2) 0.000(2) -0.011(2)
C43 0.075(4) 0.060(4) 0.044(3) 0.000(2) 0.025(3) -0.029(3)
C44 0.052(3) 0.073(4) 0.059(3) -0.016(3) 0.031(3) -0.022(3)
C45 0.034(3) 0.065(3) 0.067(3) -0.031(3) 0.012(2) -0.008(2)
C46 0.041(3) 0.045(3) 0.069(3) -0.022(2) 0.015(3) -0.016(2)
C47 0.030(2) 0.030(2) 0.037(2) -0.004(2) -0.001(2) -0.008(2)
C48 0.032(2) 0.037(3) 0.044(3) 0.005(2) 0.003(2) -0.006(2)
C49 0.043(3) 0.042(3) 0.067(3) 0.016(2) 0.004(3) -0.007(2)
C50 0.044(3) 0.075(4) 0.049(3) -0.002(3) 0.004(3) -0.023(3)
C51 0.035(3) 0.074(4) 0.048(3) -0.018(3) 0.011(2) -0.009(3)
C52 0.045(3) 0.036(3) 0.040(2) -0.007(2) 0.011(2) -0.008(2)
C53 0.043(3) 0.023(2) 0.050(3) -0.008(2) 0.015(2) -0.004(2)
C54 0.033(2) 0.034(3) 0.049(3) -0.002(2) 0.001(2) -0.002(2)
C55 0.036(3) 0.036(3) 0.067(3) 0.009(2) -0.004(2) 0.006(2)
C56 0.032(3) 0.072(4) 0.054(3) 0.018(3) -0.002(2) -0.004(3)
C57 0.038(3) 0.079(4) 0.039(3) -0.013(2) 0.002(2) 0.006(3)
C58 0.034(3) 0.057(3) 0.034(2) -0.007(2) -0.001(2) 0.003(2)
C59 0.151(7) 0.132(6) 0.084(4) 0.046(4) 0.070(5) 0.063(5)
C60 0.050(3) 0.156(7) 0.059(3) 0.026(4) 0.006(3) -0.021(4)
C61 0.033(3) 0.038(3) 0.055(3) -0.004(2) 0.008(2) -0.006(2)
C62 0.051(3) 0.046(3) 0.055(3) -0.012(2) 0.004(2) -0.016(2)
C63 0.066(4) 0.057(4) 0.076(4) -0.013(3) 0.008(3) -0.034(3)
C64 0.068(4) 0.027(3) 0.072(3) -0.010(2) 0.005(3) -0.017(3)
C64A 0.049(3) 0.036(3) 0.038(2) 0.004(2) 0.009(2) -0.007(2)
C64B 0.066(3) 0.018(2) 0.043(2) -0.006(2) 0.014(2) -0.012(2)
C65 0.078(4) 0.024(3) 0.052(3) -0.001(2) 0.007(3) -0.005(3)
C66 0.098(5) 0.023(3) 0.070(3) 0.003(3) 0.029(3) 0.012(3)
C67 0.070(4) 0.039(3) 0.042(3) 0.012(2) 0.015(3) 0.020(3)
C68 0.062(3) 0.040(3) 0.042(3) 0.009(2) 0.009(2) 0.008(2)
C68A 0.046(3) 0.025(2) 0.044(2) 0.006(2) 0.012(2) 0.002(2)
C68B 0.029(2) 0.022(2) 0.040(2) 0.002(2) 0.002(2) -0.003(2)
C69 0.037(2) 0.021(2) 0.036(2) -0.003(2) 0.003(2) -0.004(2)
C69A 0.018(2) 0.028(2) 0.034(2) 0.001(2) 0.003(2) -0.001(2)
C70 0.024(2) 0.038(3) 0.039(2) 0.000(2) 0.007(2) 0.003(2)
C70A 0.018(2) 0.033(2) 0.035(2) -0.007(2) 0.002(2) 0.003(2)
C71 0.039(2) 0.026(2) 0.035(2) -0.001(2) 0.008(2) 0.007(2)
C71A 0.034(2) 0.029(2) 0.029(2) -0.002(2) -0.007(2) 0.010(2)
C71B 0.037(3) 0.037(3) 0.035(2) -0.008(2) 0.002(2) 0.008(2)
C72 0.037(3) 0.042(3) 0.060(3) -0.021(2) 0.004(2) -0.002(2)
C73 0.052(3) 0.053(4) 0.075(3) -0.008(3) 0.017(3) 0.026(3)
C74 0.073(4) 0.027(3) 0.086(4) -0.023(2) 0.014(3) 0.003(3)
C75 0.061(3) 0.039(3) 0.060(3) -0.007(2) 0.003(3) 0.018(2)
C75A 0.057(3) 0.028(2) 0.036(2) -0.011(2) 0.007(2) 0.005(2)
C75B 0.057(3) 0.034(3) 0.032(2) 0.000(2) 0.007(2) 0.003(2)
C76 0.077(4) 0.027(3) 0.047(3) -0.009(2) 0.014(3) -0.011(3)
C77 0.053(3) 0.039(3) 0.051(3) -0.004(2) 0.015(2) -0.012(2)
C78 0.044(3) 0.044(3) 0.050(3) -0.002(2) 0.013(2) -0.011(2)
C79 0.041(3) 0.023(2) 0.034(2) -0.002(2) 0.003(2) -0.001(2)
C79B 0.038(3) 0.032(2) 0.029(2) 0.007(2) 0.008(2) 0.009(2)
C79A 0.038(3) 0.014(2) 0.032(2) -0.001(2) -0.002(2) -0.002(2)
C80 0.026(2) 0.019(2) 0.037(2) 0.004(2) 0.000(2) 0.002(2)
C80A 0.019(2) 0.025(2) 0.036(2) 0.008(2) -0.002(2) 0.013(2)
C81 0.024(2) 0.025(2) 0.034(2) -0.007(2) 0.000(2) 0.003(2)
C81A 0.036(2) 0.019(2) 0.038(2) -0.009(2) 0.013(2) 0.000(2)
C82 0.041(2) 0.025(2) 0.035(2) -0.006(2) 0.016(2) 0.003(2)
C82A 0.032(2) 0.027(2) 0.035(2) 0.001(2) 0.006(2) 0.004(2)
C82B 0.046(3) 0.024(2) 0.033(2) -0.012(2) 0.010(2) -0.013(2)
C83 0.052(3) 0.021(2) 0.033(2) 0.009(2) -0.002(2) 0.010(2)
C84 0.080(4) 0.047(3) 0.035(2) -0.004(2) 0.020(3) 0.000(3)
C85 0.098(5) 0.058(4) 0.049(3) 0.025(3) 0.023(3) 0.032(3)
C86 0.067(4) 0.103(5) 0.052(3) 0.015(3) 0.010(3) 0.020(4)
C87 0.069(4) 0.061(4) 0.074(4) -0.010(3) 0.001(3) 0.009(3)
C88 0.042(3) 0.044(3) 0.045(3) 0.001(2) -0.010(2) 0.006(2)
C89 0.049(3) 0.034(2) 0.036(2) 0.003(2) 0.020(2) 0.010(2)
C90 0.037(3) 0.067(3) 0.058(3) 0.015(3) 0.020(2) 0.009(3)
C91 0.056(3) 0.092(4) 0.083(4) 0.047(3) 0.042(3) 0.028(3)
C92 0.070(4) 0.107(5) 0.038(3) 0.036(3) 0.024(3) 0.045(4)
C93 0.084(4) 0.083(4) 0.029(3) -0.002(3) 0.010(3) 0.017(3)
C94 0.047(3) 0.048(3) 0.038(3) -0.005(2) 0.002(2) 0.007(2)
C95 0.038(3) 0.027(2) 0.036(2) -0.003(2) 0.009(2) 0.008(2)
C96 0.032(3) 0.042(3) 0.048(3) -0.013(2) 0.008(2) 0.005(2)
C97 0.036(3) 0.083(4) 0.073(4) -0.017(3) 0.016(3) -0.009(3)
C98 0.064(4) 0.093(4) 0.069(4) 0.006(3) 0.036(3) 0.008(3)
C99 0.047(3) 0.093(4) 0.050(3) -0.017(3) 0.003(3) -0.011(3)
C100 0.029(3) 0.072(3) 0.046(3) -0.006(2) 0.008(2) 0.004(2)
C101 0.026(2) 0.032(2) 0.023(2) -0.010(2) -0.005(2) -0.010(2)
C102 0.043(3) 0.026(2) 0.041(2) 0.004(2) 0.013(2) 0.002(2)
C103 0.058(3) 0.026(2) 0.047(3) 0.005(2) 0.015(2) -0.007(2)
C104 0.040(3) 0.062(3) 0.054(3) -0.004(2) 0.017(2) 0.001(3)
C105 0.040(3) 0.037(3) 0.062(3) -0.009(2) 0.022(2) -0.003(2)
C106 0.042(3) 0.016(2) 0.031(2) 0.001(2) 0.004(2) 0.003(2)
C107 0.016(2) 0.032(2) 0.028(2) -0.005(2) -0.002(2) -0.006(2)
C108 0.033(3) 0.039(3) 0.042(3) 0.002(2) -0.010(2) -0.004(2)
C109 0.043(3) 0.059(3) 0.052(3) 0.019(2) -0.001(2) -0.007(3)
C110 0.050(3) 0.063(3) 0.036(3) 0.003(2) 0.000(2) -0.020(3)
C111 0.052(3) 0.048(3) 0.042(3) -0.008(2) 0.020(2) -0.009(2)
C112 0.038(2) 0.042(3) 0.036(2) -0.014(2) 0.001(2) -0.015(2)
C113 0.014(2) 0.028(2) 0.032(2) -0.001(2) -0.001(2) -0.007(2)
C114 0.033(2) 0.038(3) 0.041(2) 0.007(2) 0.004(2) 0.004(2)
C115 0.040(3) 0.052(3) 0.066(3) 0.000(3) 0.001(3) 0.011(2)
C116 0.034(3) 0.075(4) 0.058(3) 0.025(3) -0.009(2) 0.001(3)
C117 0.032(3) 0.082(4) 0.038(3) 0.013(2) -0.002(2) -0.006(3)
C118 0.028(2) 0.044(3) 0.045(3) -0.005(2) 0.003(2) -0.003(2)
C119 0.111(5) 0.206(9) 0.074(4) 0.051(5) 0.054(4) 0.059(6)
C120 0.068(4) 0.157(6) 0.051(3) 0.039(4) 0.003(3) -0.030(4)

loop_
_atom_site_label
_atom_site_type_symbol
_atom_site_fract_x
_atom_site_fract_y
_atom_site_fract_z
_atom_site_U_iso_or_equiv
_atom_site_thermal_displace_type
_atom_site_occupancy
_atom_site_calc_flag
_atom_site_refinement_flags
C1 C 0.0595(3) 0.38573(14) -0.1945(3) 0.0391(10) Uani 1 d .
H1 H 0.0433 0.41720 -0.1972 0.047 Uiso 1 calc R
C2 C -0.0043(3) 0.3545(2) -0.2462(3) 0.0552(12) Uani 1 d .
H2 H -0.0628 0.3645 -0.2845 0.066 Uiso 1 calc R
C3 C 0.0192(3) 0.3088(2) -0.2407(3) 0.0621(14) Uani 1 d .
H3 H -0.0238 0.2873 -0.2757 0.074 Uiso 1 calc R
C4 C 0.1031(4) 0.2938(2) -0.1858(3) 0.0587(13) Uani 1 d .
H4 H 0.1172 0.2621 -0.1831 0.070 Uiso 1 calc R
C4A C 0.1695(3) 0.32513(13) -0.1330(3) 0.0387(10) Uani 1 d .
C4B C 0.2585(3) 0.30985(14) -0.0727(3) 0.0406(10) Uani 1 d .
C5 C 0.2951(4) 0.26619(14) -0.0852(3) 0.0509(12) Uani 1 d .
H5 H 0.2603 0.24644 -0.1319 0.061 Uiso 1 calc R
C6 C 0.3814(4) 0.2521(2) -0.0299(3) 0.0539(13) Uani 1 d .
H6 H 0.4051 0.2227 -0.0376 0.065 Uiso 1 calc R
C7 C 0.4308(3) 0.28080(15) 0.0345(3) 0.0469(12) Uani 1 d .
H7 H 0.4904 0.27127 0.0712 0.056 Uiso 1 calc R
C8 C 0.3984(3) 0.32358(14) 0.0495(3) 0.0367(10) Uani 1 d .
H8 H 0.4357 0.34284 0.0956 0.044 Uiso 1 calc R
C8A C 0.3102(3) 0.33869(13) -0.0034(3) 0.0345(10) Uani 1 d .
C8B C 0.2739(3) 0.38525(13) 0.0045(3) 0.0341(10) Uani 1 d .
C9 C 0.2996(3) 0.41224(13) 0.0818(3) 0.0346(10) Uani 1 d .
C9A C 0.2795(3) 0.46104(13) 0.0724(2) 0.0322(9) Uani 1 d .
C10 C 0.2795(3) 0.49089(12) 0.1472(2) 0.0311(9) Uani 1 d .
C10A C 0.2882(2) 0.53858(13) 0.1336(2) 0.0297(9) Uani 1 d .
C11 C 0.2665(3) 0.57469(13) 0.1895(3) 0.0298(9) Uani 1 d .
C11A C 0.3047(3) 0.61810(13) 0.1829(2) 0.0329(10) Uani 1 d .
C11B C 0.2672(3) 0.66158(13) 0.2105(3) 0.0348(10) Uani 1 d .
C12 C 0.1731(3) 0.66726(15) 0.2078(3) 0.0450(11) Uani 1 d .
H12 H 0.1322 0.64169 0.1955 0.054 Uiso 1 calc R
C13 C 0.1388(3) 0.7094(2) 0.2229(3) 0.0500(12) Uani 1 d .
H13 H 0.0750 0.7128 0.2221 0.060 Uiso 1 calc R
C14 C 0.1981(3) 0.7470(2) 0.2392(3) 0.0511(12) Uani 1 d .
H14 H 0.1745 0.7763 0.2486 0.061 Uiso 1 calc R
C15 C 0.2892(3) 0.74227(13) 0.2417(3) 0.0409(10) Uani 1 d .
H15 H 0.3287 0.76838 0.2540 0.049 Uiso 1 calc R
C15A C 0.3281(3) 0.69956(14) 0.2268(3) 0.0377(10) Uani 1 d .
C15B C 0.4240(3) 0.69470(13) 0.2227(3) 0.0323(9) Uani 1 d .
C16 C 0.4936(3) 0.72674(13) 0.2657(3) 0.0390(10) Uani 1 d .
H16 H 0.4769 0.75213 0.2970 0.047 Uiso 1 calc R
C17 C 0.5844(3) 0.72186(15) 0.2631(3) 0.0406(11) Uani 1 d .
H17 H 0.6295 0.74434 0.2903 0.049 Uiso 1 calc R
C18 C 0.6105(3) 0.68413(14) 0.2207(2) 0.0341(10) Uani 1 d .
H18 H 0.6739 0.67999 0.2206 0.041 Uiso 1 calc R
C19 C 0.5430(3) 0.65244(15) 0.1784(3) 0.0397(11) Uani 1 d .
H19 H 0.5614 0.62666 0.1494 0.048 Uiso 1 calc R
C19A C 0.4489(3) 0.65713(13) 0.1770(3) 0.0373(10) Uani 1 d .
C19B C 0.3775(3) 0.62267(13) 0.1381(3) 0.0314(9) Uani 1 d .
C20 C 0.3791(3) 0.59145(13) 0.0690(2) 0.0307(9) Uani 1 d .
C20A C 0.3195(3) 0.55210(12) 0.0568(3) 0.0306(9) Uani 1 d .
C21 C 0.2938(3) 0.52554(13) -0.0246(3) 0.0316(9) Uani 1 d .
C21A C 0.2631(3) 0.47959(13) -0.0173(3) 0.0323(9) Uani 1 d .
C22 C 0.2150(2) 0.45113(13) -0.0919(2) 0.0268(9) Uani 1 d .
C22A C 0.2124(3) 0.40397(14) -0.0776(3) 0.0345(10) Uani 1 d .
C22B C 0.1458(3) 0.37216(14) -0.1395(3) 0.0352(10) Uani 1 d .
C23 C 0.3621(3) 0.39515(13) 0.1713(3) 0.0375(10) Uani 1 d .
C24 C 0.3344(4) 0.35946(14) 0.2196(3) 0.0500(12) Uani 1 d .
H24 H 0.2736 0.34664 0.1985 0.060 Uiso 1 calc R
C25 C 0.3967(5) 0.3432(2) 0.2981(4) 0.067(2) Uani 1 d .
H25 H 0.3777 0.3188 0.3303 0.081 Uiso 1 calc R
C26 C 0.4832(5) 0.3605(2) 0.3309(3) 0.067(2) Uani 1 d .
H26 H 0.5247 0.3482 0.3848 0.081 Uiso 1 calc R
C27 C 0.5111(4) 0.3968(2) 0.2842(3) 0.0616(14) Uani 1 d .
H27 H 0.5720 0.4095 0.3065 0.074 Uiso 1 calc R
C28 C 0.4515(3) 0.41399(14) 0.2073(3) 0.0363(11) Uani 1 d .
H28 H 0.4704 0.43924 0.1773 0.044 Uiso 1 calc R
C29 C 0.2749(3) 0.47186(14) 0.2361(3) 0.0346(10) Uani 1 d .
C30 C 0.2024(3) 0.44272(15) 0.2413(3) 0.0460(11) Uani 1 d .
H30 H 0.1561 0.43493 0.1866 0.055 Uiso 1 calc R
C31 C 0.1959(4) 0.4247(2) 0.3240(4) 0.0589(14) Uani 1 d .
H31 H 0.1447 0.4055 0.3251 0.071 Uiso 1 calc R
C32 C 0.2617(4) 0.4342(2) 0.4033(4) 0.0620(14) Uani 1 d .
C33 C 0.3376(4) 0.4641(2) 0.4000(3) 0.0616(14) Uani 1 d .
H33 H 0.3850 0.4711 0.4544 0.074 Uiso 1 calc R
C34 C 0.3411(3) 0.48249(15) 0.3171(3) 0.0469(11) Uani 1 d .
H34 H 0.3902 0.50300 0.3156 0.056 Uiso 1 calc R
C35 C 0.2044(3) 0.56703(14) 0.2525(3) 0.0371(10) Uani 1 d .
C36 C 0.1182(3) 0.54580(15) 0.2209(3) 0.0440(11) Uani 1 d .
H36 H 0.0983 0.53480 0.1597 0.053 Uiso 1 calc R
C37 C 0.0613(3) 0.5407(2) 0.2790(3) 0.0555(13) Uani 1 d .
H37 H 0.0024 0.5261 0.2564 0.067 Uiso 1 calc R
C38 C 0.0865(4) 0.5557(2) 0.3667(4) 0.070(2) Uani 1 d .
H38 H 0.0460 0.5519 0.4049 0.084 Uiso 1 calc R
C39 C 0.1736(4) 0.5770(2) 0.4000(3) 0.0642(15) Uani 1 d .
H39 H 0.1935 0.5874 0.4617 0.077 Uiso 1 calc R
C40 C 0.2298(3) 0.58269(15) 0.3426(3) 0.0438(12) Uani 1 d .
H40 H 0.2881 0.59785 0.3650 0.053 Uiso 1 calc R
C41 C 0.4523(3) 0.59466(13) 0.0170(3) 0.0371(10) Uani 1 d .
C42 C 0.4585(3) 0.63255(15) -0.0381(3) 0.0426(11) Uani 1 d .
H42 H 0.4135 0.65640 -0.0470 0.051 Uiso 1 calc R
C43 C 0.5316(4) 0.6347(2) -0.0797(3) 0.0582(14) Uani 1 d .
H43 H 0.5365 0.6603 -0.1167 0.070 Uiso 1 calc R
C44 C 0.5955(4) 0.6006(2) -0.0677(3) 0.0583(14) Uani 1 d .
H44 H 0.6444 0.6026 -0.0970 0.070 Uiso 1 calc R
C45 C 0.5910(3) 0.5631(2) -0.0136(3) 0.0557(13) Uani 1 d .
H45 H 0.6372 0.5399 -0.0043 0.067 Uiso 1 calc R
C46 C 0.5178(3) 0.5599(2) 0.0269(3) 0.0516(13) Uani 1 d .
H46 H 0.5126 0.5336 0.0618 0.062 Uiso 1 calc R
C47 C 0.3047(3) 0.54468(13) -0.1107(3) 0.0343(10) Uani 1 d .
C48 C 0.2586(3) 0.58528(14) -0.1478(3) 0.0388(10) Uani 1 d .
H48 H 0.2172 0.59977 -0.1185 0.047 Uiso 1 calc R
C49 C 0.2730(3) 0.6040(2) -0.2256(3) 0.0527(12) Uani 1 d .
H49 H 0.2387 0.6306 -0.2505 0.063 Uiso 1 calc R
C50 C 0.3349(3) 0.5861(2) -0.2693(3) 0.0579(13) Uani 1 d .
C51 C 0.3802(3) 0.5457(2) -0.2324(3) 0.0523(13) Uani 1 d .
H51 H 0.4228 0.5319 -0.2611 0.063 Uiso 1 calc R
C52 C 0.3651(3) 0.52532(14) -0.1559(3) 0.0405(10) Uani 1 d .
H52 H 0.3965 0.49761 -0.1337 0.049 Uiso 1 calc R
C53 C 0.1629(3) 0.47331(13) -0.1796(3) 0.0381(10) Uani 1 d .
C54 C 0.0958(3) 0.50659(14) -0.1790(3) 0.0406(10) Uani 1 d .
H54 H 0.0842 0.51518 -0.1227 0.049 Uiso 1 calc R
C55 C 0.0462(3) 0.5271(2) -0.2594(3) 0.0498(12) Uani 1 d .
H55 H -0.0020 0.5482 -0.2584 0.060 Uiso 1 calc R
C56 C 0.0658(3) 0.5173(2) -0.3413(3) 0.0554(13) Uani 1 d .
H56 H 0.0340 0.5326 -0.3963 0.066 Uiso 1 calc R
C57 C 0.1323(3) 0.4852(2) -0.3408(3) 0.0538(13) Uani 1 d .
H57 H 0.1458 0.4777 -0.3969 0.065 Uiso 1 calc R
C58 C 0.1803(3) 0.4633(2) -0.2619(3) 0.0438(11) Uani 1 d .
H58 H 0.2262 0.4411 -0.2643 0.053 Uiso 1 calc R
C59 C 0.2575(6) 0.4124(3) 0.4944(4) 0.115(3) Uani 1 d .
H59A H 0.1921 0.4069 0.4931 0.172 Uiso 1 calc R
H59B H 0.2860 0.4332 0.5451 0.172 Uiso 1 calc R
H59C H 0.2917 0.3834 0.5031 0.172 Uiso 1 calc R
C60 C 0.3541(4) 0.6098(2) -0.3520(4) 0.090(2) Uani 1 d .
H60A H 0.3504 0.5874 -0.4009 0.135 Uiso 1 calc R
H60B H 0.4168 0.6233 -0.3342 0.135 Uiso 1 calc R
H60C H 0.3075 0.6338 -0.3740 0.135 Uiso 1 calc R
C61 C 0.9718(3) 0.58149(15) 0.9376(3) 0.0428(11) Uani 1 d .
H61 H 0.9826 0.54953 0.9446 0.051 Uiso 1 calc R
C62 C 1.0416(3) 0.6111(2) 0.9834(3) 0.0522(12) Uani 1 d .
H62 H 1.0988 0.5997 1.0216 0.063 Uiso 1 calc R
C63 C 1.0263(4) 0.6580(2) 0.9724(4) 0.069(2) Uani 1 d .
H63 H 1.0731 0.6789 1.0036 0.083 Uiso 1 calc R
C64 C 0.9427(4) 0.6741(2) 0.9161(3) 0.0584(13) Uani 1 d .
H64 H 0.9342 0.7061 0.9070 0.070 Uiso 1 calc R
C64A C 0.8708(3) 0.64452(14) 0.8723(3) 0.0415(11) Uani 1 d .
C64B C 0.7810(3) 0.66177(13) 0.8203(3) 0.0423(11) Uani 1 d .
C65 C 0.7495(4) 0.70538(15) 0.8356(3) 0.0533(13) Uani 1 d .
H65 H 0.7894 0.72472 0.8796 0.064 Uiso 1 calc R
C66 C 0.6625(4) 0.7210(2) 0.7886(4) 0.0623(15) Uani 1 d .
H66 H 0.6434 0.7510 0.7991 0.075 Uiso 1 calc R
C67 C 0.6022(4) 0.6925(2) 0.7252(3) 0.0507(13) Uani 1 d .
H67 H 0.5405 0.7023 0.6954 0.061 Uiso 1 calc R
C68 C 0.6322(3) 0.6504(2) 0.7062(3) 0.0490(12) Uani 1 d .
H68 H 0.5913 0.6317 0.6615 0.059 Uiso 1 calc R
C68A C 0.7231(3) 0.63380(13) 0.7516(3) 0.0381(10) Uani 1 d .
C68B C 0.7531(3) 0.58597(13) 0.7410(3) 0.0320(9) Uani 1 d .
C69 C 0.7210(3) 0.55930(12) 0.6640(2) 0.0324(9) Uani 1 d .
C69A C 0.7395(2) 0.51005(12) 0.6717(2) 0.0275(9) Uani 1 d .
C70 C 0.7343(3) 0.48089(14) 0.5962(3) 0.0336(10) Uani 1 d .
C70A C 0.7268(2) 0.43290(13) 0.6116(2) 0.0295(9) Uani 1 d .
C71 C 0.7452(3) 0.39566(13) 0.5539(3) 0.0337(10) Uani 1 d .
C71A C 0.7106(3) 0.35254(13) 0.5657(2) 0.0334(10) Uani 1 d .
C71B C 0.7449(3) 0.30891(14) 0.5392(3) 0.0381(10) Uani 1 d .
C72 C 0.8367(3) 0.3020(2) 0.5359(3) 0.0482(12) Uani 1 d .
H72 H 0.8770 0.3276 0.5414 0.058 Uiso 1 calc R
C73 C 0.8711(4) 0.2590(2) 0.5248(3) 0.0598(14) Uani 1 d .
H73 H 0.9337 0.2558 0.5216 0.072 Uiso 1 calc R
C74 C 0.8158(4) 0.2211(2) 0.5184(4) 0.0632(14) Uani 1 d .
H74 H 0.8401 0.1916 0.5117 0.076 Uiso 1 calc R
C75 C 0.7247(4) 0.2260(2) 0.5219(3) 0.0558(13) Uani 1 d .
H75 H 0.6862 0.1997 0.5175 0.067 Uiso 1 calc R
C75A C 0.6879(3) 0.26903(14) 0.5320(3) 0.0414(11) Uani 1 d .
C75B C 0.5900(3) 0.27381(14) 0.5339(3) 0.0418(11) Uani 1 d .
C76 C 0.5213(4) 0.24151(14) 0.4959(3) 0.0508(12) Uani 1 d .
H76 H 0.5392 0.21420 0.4713 0.061 Uiso 1 calc R
C77 C 0.4286(3) 0.24766(15) 0.4928(3) 0.0477(12) Uani 1 d .
H77 H 0.3834 0.22517 0.4656 0.057 Uiso 1 calc R
C78 C 0.4016(3) 0.2877(2) 0.5303(3) 0.0460(12) Uani 1 d .
H78 H 0.3381 0.2925 0.5293 0.055 Uiso 1 calc R
C79 C 0.4689(3) 0.31993(13) 0.5686(2) 0.0341(10) Uani 1 d .
H79 H 0.4498 0.34728 0.5921 0.041 Uiso 1 calc R
C79B C 0.6348(3) 0.35037(14) 0.6103(3) 0.0329(10) Uani 1 d .
C79A C 0.5632(3) 0.31418(12) 0.5744(2) 0.0301(9) Uani 1 d .
C80 C 0.6339(3) 0.38044(12) 0.6779(3) 0.0288(9) Uani 1 d .
C80A C 0.6957(2) 0.42029(12) 0.6897(2) 0.0284(9) Uani 1 d .
C81 C 0.7202(3) 0.44712(13) 0.7688(2) 0.0292(9) Uani 1 d .
C81A C 0.7553(3) 0.49160(12) 0.7616(3) 0.0303(9) Uani 1 d .
C82 C 0.8076(3) 0.51950(13) 0.8368(2) 0.0325(10) Uani 1 d .
C82A C 0.8142(3) 0.56594(13) 0.8233(2) 0.0320(9) Uani 1 d .
C82B C 0.8860(3) 0.59669(13) 0.8816(3) 0.0348(10) Uani 1 d .
C83 C 0.6558(3) 0.57661(13) 0.5769(3) 0.0381(10) Uani 1 d .
C84 C 0.6788(4) 0.6122(2) 0.5266(3) 0.0531(13) Uani 1 d .
H84 H 0.7390 0.6258 0.5449 0.064 Uiso 1 calc R
C85 C 0.6098(5) 0.6280(2) 0.4465(3) 0.068(2) Uani 1 d .
H85 H 0.6247 0.6514 0.4093 0.081 Uiso 1 calc R
C86 C 0.5238(5) 0.6092(2) 0.4249(4) 0.075(2) Uani 1 d .
H86 H 0.4775 0.6210 0.3737 0.090 Uiso 1 calc R
C87 C 0.5006(4) 0.5745(2) 0.4727(4) 0.071(2) Uani 1 d .
H87 H 0.4398 0.5614 0.4545 0.086 Uiso 1 calc R
C88 C 0.5666(3) 0.5583(2) 0.5484(3) 0.0478(12) Uani 1 d .
H88 H 0.5505 0.5337 0.5823 0.057 Uiso 1 calc R
C89 C 0.7381(3) 0.49822(14) 0.5074(3) 0.0380(10) Uani 1 d .
C90 C 0.8103(3) 0.5253(2) 0.4961(3) 0.0526(13) Uani 1 d .
H90 H 0.8605 0.5329 0.5478 0.063 Uiso 1 calc R
C91 C 0.8106(4) 0.5417(2) 0.4093(4) 0.072(2) Uani 1 d .
H91 H 0.8614 0.5599 0.4029 0.087 Uiso 1 calc R
C92 C 0.7384(4) 0.5320(2) 0.3335(3) 0.070(2) Uani 1 d .
C93 C 0.6679(4) 0.5054(2) 0.3446(3) 0.0663(15) Uani 1 d .
H93 H 0.6180 0.4985 0.2921 0.080 Uiso 1 calc R
C94 C 0.6646(3) 0.48791(15) 0.4274(3) 0.0464(11) Uani 1 d .
H94 H 0.6139 0.46907 0.4315 0.056 Uiso 1 calc R
C95 C 0.8082(3) 0.40327(13) 0.4948(3) 0.0337(10) Uani 1 d .
C96 C 0.8965(3) 0.42338(15) 0.5279(3) 0.0414(11) Uani 1 d .
H96 H 0.9154 0.43405 0.5894 0.050 Uiso 1 calc R
C97 C 0.9556(3) 0.4280(2) 0.4743(4) 0.0639(14) Uani 1 d .
H97 H 1.0157 0.4411 0.4987 0.077 Uiso 1 calc R
C98 C 0.9277(4) 0.4133(2) 0.3823(4) 0.072(2) Uani 1 d .
H98 H 0.9679 0.4172 0.3436 0.086 Uiso 1 calc R
C99 C 0.8418(4) 0.3933(2) 0.3495(3) 0.0652(14) Uani 1 d .
H99 H 0.8232 0.3822 0.2883 0.078 Uiso 1 calc R
C100 C 0.7822(3) 0.3893(2) 0.4047(3) 0.0494(12) Uani 1 d .
H100 H 0.7218 0.3765 0.3800 0.059 Uiso 1 calc R
C101 C 0.5593(3) 0.38153(13) 0.7271(2) 0.0295(9) Uani 1 d .
C102 C 0.5467(3) 0.34765(13) 0.7865(3) 0.0367(10) Uani 1 d .
H102 H 0.5885 0.32243 0.7995 0.044 Uiso 1 calc R
C103 C 0.4741(3) 0.35012(15) 0.8271(3) 0.0439(11) Uani 1 d .
H103 H 0.4680 0.32744 0.8700 0.053 Uiso 1 calc R
C104 C 0.4097(3) 0.3858(2) 0.8053(3) 0.0513(12) Uani 1 d .
H104 H 0.3580 0.3872 0.8309 0.062 Uiso 1 calc R
C105 C 0.4228(3) 0.4187(2) 0.7466(3) 0.0449(11) Uani 1 d .
H105 H 0.3803 0.4437 0.7327 0.054 Uiso 1 calc R
C106 C 0.4935(3) 0.41710(12) 0.7077(2) 0.0309(9) Uani 1 d .
H106 H 0.4993 0.44050 0.6662 0.037 Uiso 1 calc R
C107 C 0.7053(2) 0.43026(13) 0.8564(2) 0.0269(9) Uani 1 d .
C108 C 0.7518(3) 0.39136(15) 0.8993(3) 0.0417(11) Uani 1 d .
H108 H 0.7939 0.37567 0.8727 0.050 Uiso 1 calc R
C109 C 0.7370(3) 0.3755(2) 0.9800(3) 0.0540(13) Uani 1 d .
H109 H 0.7705 0.3494 1.0089 0.065 Uiso 1 calc R
C110 C 0.6743(3) 0.3969(2) 1.0202(3) 0.0520(13) Uani 1 d .
C111 C 0.6277(3) 0.4347(2) 0.9765(3) 0.0459(11) Uani 1 d .
H111 H 0.5834 0.4495 1.0015 0.055 Uiso 1 calc R
C112 C 0.6441(3) 0.45156(15) 0.8971(3) 0.0402(10) Uani 1 d .
H112 H 0.6125 0.47842 0.8699 0.048 Uiso 1 calc R
C113 C 0.8574(2) 0.49573(12) 0.9250(2) 0.0259(9) Uani 1 d .
C114 C 0.9251(3) 0.46370(14) 0.9237(3) 0.0387(10) Uani 1 d .
H114 H 0.9396 0.45694 0.8679 0.046 Uiso 1 calc R
C115 C 0.9716(3) 0.4415(2) 1.0030(3) 0.0554(13) Uani 1 d .
H115 H 1.0172 0.4191 1.0009 0.066 Uiso 1 calc R
C116 C 0.9537(3) 0.4509(2) 1.0834(3) 0.0601(14) Uani 1 d .
H116 H 0.9875 0.4357 1.1377 0.072 Uiso 1 calc R
C117 C 0.8850(3) 0.4832(2) 1.0872(3) 0.0531(13) Uani 1 d .
H117 H 0.8702 0.4893 1.1432 0.064 Uiso 1 calc R
C118 C 0.8388(3) 0.50637(15) 1.0070(3) 0.0403(10) Uani 1 d .
H118 H 0.7944 0.52948 1.0089 0.048 Uiso 1 calc R
C119 C 0.7398(5) 0.5503(3) 0.2398(4) 0.125(3) Uani 1 d .
H1ME H 0.7330 0.5248 0.1964 0.187 Uiso 1 calc R
H2ME H 0.7992 0.5659 0.2447 0.187 Uiso 1 calc R
H3ME H 0.6880 0.5718 0.2178 0.187 Uiso 1 calc R
C120 C 0.6566(4) 0.3773(3) 1.1060(4) 0.095(2) Uani 1 d .
H4ME H 0.6654 0.4012 1.1529 0.142 Uiso 1 calc R
H5ME H 0.7005 0.3522 1.1288 0.142 Uiso 1 calc R
H6ME H 0.5923 0.3657 1.0921 0.142 Uiso 1 calc R

loop_
_atom_type_symbol
_atom_type_description
_atom_type_scat_dispersion_real
_atom_type_scat_dispersion_imag
_atom_type_scat_source
C C 0.0033 0.0016 'International Tables Vol C Tables 4.2.6.8 and 6.1.1.4'
H H 0.0000 0.0000 'International Tables Vol C Tables 4.2.6.8 and 6.1.1.4'
O O 0.0106 0.0060 'International Tables Vol C Tables 4.2.6.8 and 6.1.1.4'

loop_
_geom_angle_atom_site_label_1
_geom_angle_atom_site_label_2
_geom_angle_atom_site_label_3
_geom_angle
_geom_angle_publ_flag
C22B C1 C2 121.8(4) yes
C22B C1 H1 119.1 ?
C2 C1 H1 119.1 ?
C3 C2 C1 118.6(5) yes
C3 C2 H2 120.7 ?
C1 C2 H2 120.7 ?
C4 C3 C2 121.5(4) yes
C4 C3 H3 119.2 ?
C2 C3 H3 119.2 ?
C3 C4 C4A 120.7(4) yes
C3 C4 H4 119.6 ?
C4A C4 H4 119.6 ?
C22B C4A C4 117.8(4) yes
C22B C4A C4B 120.5(4) yes
C4 C4A C4B 121.7(4) yes
C8A C4B C5 119.4(4) yes
C8A C4B C4A 120.2(4) yes
C5 C4B C4A 120.4(4) yes
C6 C5 C4B 120.6(4) yes
C6 C5 H5 119.7 ?
C4B C5 H5 119.7 ?
C7 C6 C5 119.1(4) yes
C7 C6 H6 120.5 ?
C5 C6 H6 120.5 ?
C6 C7 C8 122.6(4) yes
C6 C7 H7 118.7 ?
C8 C7 H7 118.7 ?
C7 C8 C8A 120.2(4) yes
C7 C8 H8 119.9 ?
C8A C8 H8 119.9 ?
C4B C8A C8 118.2(4) yes
C4B C8A C8B 118.5(4) yes
C8 C8A C8B 123.0(4) yes
C9 C8B C22A 118.8(4) yes
C9 C8B C8A 125.0(4) yes
C22A C8B C8A 116.1(3) yes
C8B C9 C9A 118.4(4) yes
C8B C9 C23 122.4(3) yes
C9A C9 C23 118.3(3) yes
C21A C9A C10 119.1(3) yes
C21A C9A C9 116.4(3) yes
C10 C9A C9 124.4(3) yes
C10A C10 C9A 117.7(3) yes
C10A C10 C29 122.1(3) yes
C9A C10 C29 120.2(3) yes
C10 C10A C20A 117.0(3) yes
C10 C10A C11 126.2(3) yes
C20A C10A C11 116.8(3) yes
C11A C11 C10A 117.5(3) yes
C11A C11 C35 120.3(3) yes
C10A C11 C35 122.2(3) yes
C11 C11A C19B 119.3(3) yes
C11 C11A C11B 124.2(3) yes
C19B C11A C11B 116.1(3) yes
C12 C11B C15A 120.0(4) yes
C12 C11B C11A 122.7(4) yes
C15A C11B C11A 116.7(4) yes
C13 C12 C11B 120.9(4) yes
C13 C12 H12 119.5 ?
C11B C12 H12 119.5 ?
C12 C13 C14 119.6(4) yes
C12 C13 H13 120.2 ?
C14 C13 H13 120.2 ?
C15 C14 C13 120.4(4) yes
C15 C14 H14 119.8 ?
C13 C14 H14 119.8 ?
C14 C15 C15A 122.3(4) yes
C14 C15 H15 118.9 ?
C15A C15 H15 118.9 ?
C11B C15A C15 116.9(4) yes
C11B C15A C15B 120.4(4) yes
C15 C15A C15B 122.7(4) yes
C19A C15B C16 119.2(4) yes
C19A C15B C15A 119.5(4) yes
C16 C15B C15A 121.3(3) yes
C17 C16 C15B 121.4(4) yes
C17 C16 H16 119.3 ?
C15B C16 H16 119.3 ?
C16 C17 C18 120.0(4) yes
C16 C17 H17 120.0 ?
C18 C17 H17 120.0 ?
C17 C18 C19 119.3(4) yes
C17 C18 H18 120.4 ?
C19 C18 H18 120.4 ?
C18 C19 C19A 122.3(4) yes
C18 C19 H19 118.8 ?
C19A C19 H19 118.8 ?
C19 C19A C15B 117.8(4) yes
C19 C19A C19B 123.3(4) yes
C15B C19A C19B 118.6(3) yes
C20 C19B C11A 117.7(3) yes
C20 C19B C19A 126.4(3) yes
C11A C19B C19A 115.5(3) yes
C19B C20 C20A 119.1(3) yes
C19B C20 C41 120.9(3) yes
C20A C20 C41 119.3(3) yes
C21 C20A C10A 119.2(3) yes
C21 C20A C20 124.3(3) yes
C10A C20A C20 116.5(3) yes
C20A C21 C21A 117.5(3) yes
C20A C21 C47 119.6(3) yes
C21A C21 C47 122.8(3) yes
C9A C21A C22 116.9(3) yes
C9A C21A C21 117.2(3) yes
C22 C21A C21 125.8(3) yes
C22A C22 C21A 118.7(3) yes
C22A C22 C53 122.5(3) yes
C21A C22 C53 118.6(3) yes
C22 C22A C8B 118.2(4) yes
C22 C22A C22B 124.1(4) yes
C8B C22A C22B 117.6(4) yes
C1 C22B C4A 119.5(4) yes
C1 C22B C22A 123.2(4) yes
C4A C22B C22A 116.9(4) yes
C24 C23 C28 118.1(4) yes
C24 C23 C9 121.4(4) yes
C28 C23 C9 120.5(4) yes
C25 C24 C23 119.0(5) yes
C25 C24 H24 120.5 ?
C23 C24 H24 120.5 ?
C26 C25 C24 122.6(5) yes
C26 C25 H25 118.7 ?
C24 C25 H25 118.7 ?
C25 C26 C27 118.9(5) yes
C25 C26 H26 120.5 ?
C27 C26 H26 120.5 ?
C28 C27 C26 120.1(5) yes
C28 C27 H27 120.0 ?
C26 C27 H27 120.0 ?
C27 C28 C23 121.2(5) yes
C27 C28 H28 119.4 ?
C23 C28 H28 119.4 ?
C34 C29 C30 117.6(4) yes
C34 C29 C10 121.7(4) yes
C30 C29 C10 120.7(4) yes
C31 C30 C29 121.9(4) yes
C31 C30 H30 119.1 ?
C29 C30 H30 119.1 ?
C32 C31 C30 120.9(5) yes
C32 C31 H31 119.6 ?
C30 C31 H31 119.6 ?
C31 C32 C33 118.4(4) yes
C31 C32 C59 121.1(6) yes
C33 C32 C59 120.4(6) yes
C34 C33 C32 119.5(5) yes
C34 C33 H33 120.3 ?
C32 C33 H33 120.3 ?
C33 C34 C29 121.7(4) yes
C33 C34 H34 119.1 ?
C29 C34 H34 119.1 ?
C36 C35 C40 117.8(4) yes
C36 C35 C11 120.8(4) yes
C40 C35 C11 121.4(4) yes
C37 C36 C35 119.6(4) yes
C37 C36 H36 120.2 ?
C35 C36 H36 120.2 ?
C38 C37 C36 122.4(5) yes
C38 C37 H37 118.8 ?
C36 C37 H37 118.8 ?
C37 C38 C39 118.8(4) yes
C37 C38 H38 120.6 ?
C39 C38 H38 120.6 ?
C40 C39 C38 119.2(4) yes
C40 C39 H39 120.4 ?
C38 C39 H39 120.4 ?
C39 C40 C35 122.3(4) yes
C39 C40 H40 118.9 ?
C35 C40 H40 118.9 ?
C46 C41 C42 119.0(4) yes
C46 C41 C20 118.8(4) yes
C42 C41 C20 122.1(4) yes
C43 C42 C41 119.2(4) yes
C43 C42 H42 120.4 ?
C41 C42 H42 120.4 ?
C44 C43 C42 120.6(4) yes
C44 C43 H43 119.7 ?
C42 C43 H43 119.7 ?
C43 C44 C45 121.2(4) yes
C43 C44 H44 119.4 ?
C45 C44 H44 119.4 ?
C44 C45 C46 119.1(5) yes
C44 C45 H45 120.5 ?
C46 C45 H45 120.5 ?
C41 C46 C45 120.9(5) yes
C41 C46 H46 119.6 ?
C45 C46 H46 119.6 ?
C52 C47 C48 117.1(4) yes
C52 C47 C21 121.6(4) yes
C48 C47 C21 121.1(3) yes
C49 C48 C47 120.5(4) yes
C49 C48 H48 119.8 ?
C47 C48 H48 119.8 ?
C48 C49 C50 123.0(5) yes
C48 C49 H49 118.5 ?
C50 C49 H49 118.5 ?
C49 C50 C51 116.1(4) yes
C49 C50 C60 121.5(5) yes
C51 C50 C60 122.3(5) yes
C52 C51 C50 122.2(4) yes
C52 C51 H51 118.9 ?
C50 C51 H51 118.9 ?
C51 C52 C47 120.9(4) yes
C51 C52 H52 119.5 ?
C47 C52 H52 119.5 ?
C58 C53 C54 117.8(4) yes
C58 C53 C22 122.4(4) yes
C54 C53 C22 119.7(3) yes
C55 C54 C53 120.6(4) yes
C55 C54 H54 119.7 ?
C53 C54 H54 119.7 ?
C54 C55 C56 120.8(4) yes
C54 C55 H55 119.6 ?
C56 C55 H55 119.6 ?
C57 C56 C55 117.9(4) yes
C57 C56 H56 121.1 ?
C55 C56 H56 121.1 ?
C56 C57 C58 122.1(4) yes
C56 C57 H57 119.0 ?
C58 C57 H57 119.0 ?
C53 C58 C57 120.7(4) yes
C53 C58 H58 119.6 ?
C57 C58 H58 119.6 ?
C32 C59 H59A 109.5 ?
C32 C59 H59B 109.5 ?
H59A C59 H59B 109.5 ?
C32 C59 H59C 109.5 ?
H59A C59 H59C 109.5 ?
H59B C59 H59C 109.5 ?
C50 C60 H60A 109.5 ?
C50 C60 H60B 109.5 ?
H60A C60 H60B 109.5 ?
C50 C60 H60C 109.5 ?
H60A C60 H60C 109.5 ?
H60B C60 H60C 109.5 ?
C62 C61 C82B 122.7(4) yes
C62 C61 H61 118.7 ?
C82B C61 H61 118.7 ?
C61 C62 C63 118.8(5) yes
C61 C62 H62 120.6 ?
C63 C62 H62 120.6 ?
C64 C63 C62 119.9(5) yes
C64 C63 H63 120.0 ?
C62 C63 H63 120.0 ?
C63 C64 C64A 121.6(4) yes
C63 C64 H64 119.2 ?
C64A C64 H64 119.2 ?
C64 C64A C82B 119.0(4) yes
C64 C64A C64B 121.2(4) yes
C82B C64A C64B 119.8(4) yes
C65 C64B C68A 119.1(4) yes
C65 C64B C64A 121.9(4) yes
C68A C64B C64A 119.0(4) yes
C66 C65 C64B 121.8(5) yes
C66 C65 H65 119.1 ?
C64B C65 H65 119.1 ?
C65 C66 C67 119.7(4) yes
C65 C66 H66 120.2 ?
C67 C66 H66 120.2 ?
C68 C67 C66 119.9(5) yes
C68 C67 H67 120.1 ?
C66 C67 H67 120.1 ?
C67 C68 C68A 121.7(5) yes
C67 C68 H68 119.1 ?
C68A C68 H68 119.1 ?
C64B C68A C68 117.7(4) yes
C64B C68A C68B 118.9(4) yes
C68 C68A C68B 122.7(4) yes
C69 C68B C82A 119.4(3) yes
C69 C68B C68A 125.4(4) yes
C82A C68B C68A 115.0(3) yes
C68B C69 C69A 118.4(3) yes
C68B C69 C83 123.2(3) yes
C69A C69 C83 117.7(3) yes
C70 C69A C81A 120.3(3) yes
C70 C69A C69 124.2(3) yes
C81A C69A C69 115.3(3) yes
C69A C70 C70A 116.8(3) yes
C69A C70 C89 122.1(4) yes
C70A C70 C89 121.1(3) yes
C80A C70A C70 116.3(3) yes
C80A C70A C71 117.1(3) yes
C70 C70A C71 126.6(3) yes
C71A C71 C70A 117.4(3) yes
C71A C71 C95 122.1(3) yes
C70A C71 C95 120.0(3) yes
C71 C71A C79B 117.1(3) yes
C71 C71A C71B 125.7(4) yes
C79B C71A C71B 117.1(3) yes
C72 C71B C75A 116.4(4) yes
C72 C71B C71A 123.5(4) yes
C75A C71B C71A 119.2(4) yes
C73 C72 C71B 122.3(4) yes
C73 C72 H72 118.9 ?
C71B C72 H72 118.9 ?
C74 C73 C72 120.7(5) yes
C74 C73 H73 119.6 ?
C72 C73 H73 119.6 ?
C73 C74 C75 119.3(4) yes
C73 C74 H74 120.3 ?
C75 C74 H74 120.3 ?
C74 C75 C75A 121.1(5) yes
C74 C75 H75 119.5 ?
C75A C75 H75 119.5 ?
C75 C75A C71B 120.2(4) yes
C75 C75A C75B 120.4(4) yes
C71B C75A C75B 119.4(3) yes
C76 C75B C79A 118.5(4) yes
C76 C75B C75A 123.0(4) yes
C79A C75B C75A 118.5(4) yes
C77 C76 C75B 122.6(4) yes
C77 C76 H76 118.7 ?
C75B C76 H76 118.7 ?
C76 C77 C78 119.1(4) yes
C76 C77 H77 120.4 ?
C78 C77 H77 120.4 ?
C79 C78 C77 119.0(4) yes
C79 C78 H78 120.5 ?
C77 C78 H78 120.5 ?
C78 C79 C79A 123.0(4) yes
C78 C79 H79 118.5 ?
C79A C79 H79 118.5 ?
C80 C79B C71A 119.2(4) yes
C80 C79B C79A 125.7(3) yes
C71A C79B C79A 115.0(3) yes
C79 C79A C75B 117.6(4) yes
C79 C79A C79B 122.8(3) yes
C75B C79A C79B 119.1(4) yes
C79B C80 C80A 118.3(3) yes
C79B C80 C101 123.6(3) yes
C80A C80 C101 116.6(3) yes
C81 C80A C70A 119.9(3) yes
C81 C80A C80 124.1(3) yes
C70A C80A C80 116.0(3) yes
C80A C81 C81A 117.8(3) yes
C80A C81 C107 120.8(3) yes
C81A C81 C107 121.4(3) yes
C81 C81A C69A 117.0(3) yes
C81 C81A C82 126.0(3) yes
C69A C81A C82 117.0(3) yes
C82A C82 C81A 118.9(4) yes
C82A C82 C113 123.1(3) yes
C81A C82 C113 117.8(3) yes
C82 C82A C68B 118.1(4) yes
C82 C82A C82B 125.1(4) yes
C68B C82A C82B 116.5(3) yes
C61 C82B C64A 117.9(4) yes
C61 C82B C82A 123.8(4) yes
C64A C82B C82A 118.0(4) yes
C88 C83 C84 118.5(4) yes
C88 C83 C69 118.6(4) yes
C84 C83 C69 122.8(4) yes
C83 C84 C85 118.8(5) yes
C83 C84 H84 120.6 ?
C85 C84 H84 120.6 ?
C86 C85 C84 119.0(5) yes
C86 C85 H85 120.5 ?
C84 C85 H85 120.5 ?
C87 C86 C85 122.8(6) yes
C87 C86 H86 118.6 ?
C85 C86 H86 118.6 ?
C86 C87 C88 118.8(6) yes
C86 C87 H87 120.6 ?
C88 C87 H87 120.6 ?
C87 C88 C83 122.1(5) yes
C87 C88 H88 119.0 ?
C83 C88 H88 119.0 ?
C90 C89 C94 117.2(4) yes
C90 C89 C70 122.8(4) yes
C94 C89 C70 120.0(4) yes
C89 C90 C91 120.9(5) yes
C89 C90 H90 119.5 ?
C91 C90 H90 119.5 ?
C92 C91 C90 120.9(5) yes
C92 C91 H91 119.5 ?
C90 C91 H91 119.5 ?
C93 C92 C91 118.1(4) yes
C93 C92 C119 121.7(6) yes
C91 C92 C119 120.2(6) yes
C92 C93 C94 123.5(5) yes
C92 C93 H93 118.2 ?
C94 C93 H93 118.2 ?
C93 C94 C89 119.4(4) yes
C93 C94 H94 120.3 ?
C89 C94 H94 120.3 ?
C100 C95 C96 117.6(4) yes
C100 C95 C71 120.2(4) yes
C96 C95 C71 122.2(3) yes
C97 C96 C95 121.6(4) yes
C97 C96 H96 119.2 ?
C95 C96 H96 119.2 ?
C96 C97 C98 119.9(5) yes
C96 C97 H97 120.0 ?
C98 C97 H97 120.0 ?
C99 C98 C97 118.9(4) yes
C99 C98 H98 120.5 ?
C97 C98 H98 120.5 ?
C98 C99 C100 120.4(4) yes
C98 C99 H99 119.8 ?
C100 C99 H99 119.8 ?
C95 C100 C99 121.6(4) yes
C95 C100 H100 119.2 ?
C99 C100 H100 119.2 ?
C102 C101 C106 117.2(3) yes
C102 C101 C80 123.9(4) yes
C106 C101 C80 118.7(3) yes
C103 C102 C101 120.8(4) yes
C103 C102 H102 119.6 ?
C101 C102 H102 119.6 ?
C102 C103 C104 120.2(4) yes
C102 C103 H103 119.9 ?
C104 C103 H103 119.9 ?
C105 C104 C103 118.3(4) yes
C105 C104 H104 120.9 ?
C103 C104 H104 120.9 ?
C106 C105 C104 122.1(4) yes
C106 C105 H105 118.9 ?
C104 C105 H105 118.9 ?
C105 C106 C101 121.4(4) yes
C105 C106 H106 119.3 ?
C101 C106 H106 119.3 ?
C112 C107 C108 117.6(4) yes
C112 C107 C81 121.7(3) yes
C108 C107 C81 120.7(3) yes
C109 C108 C107 120.6(4) yes
C109 C108 H108 119.7 ?
C107 C108 H108 119.7 ?
C108 C109 C110 121.5(5) yes
C108 C109 H109 119.3 ?
C110 C109 H109 119.3 ?
C111 C110 C109 117.4(4) yes
C111 C110 C120 122.5(5) yes
C109 C110 C120 120.0(5) yes
C110 C111 C112 121.4(4) yes
C110 C111 H111 119.3 ?
C112 C111 H111 119.3 ?
C107 C112 C111 121.4(4) yes
C107 C112 H112 119.3 ?
C111 C112 H112 119.3 ?
C114 C113 C118 119.5(4) yes
C114 C113 C82 118.9(3) yes
C118 C113 C82 121.6(3) yes
C115 C114 C113 120.3(4) yes
C115 C114 H114 119.9 ?
C113 C114 H114 119.9 ?
C116 C115 C114 121.3(4) yes
C116 C115 H115 119.4 ?
C114 C115 H115 119.4 ?
C115 C116 C117 120.0(4) yes
C115 C116 H116 120.0 ?
C117 C116 H116 120.0 ?
C118 C117 C116 118.8(4) yes
C118 C117 H117 120.6 ?
C116 C117 H117 120.6 ?
C113 C118 C117 120.1(4) yes
C113 C118 H118 119.9 ?
C117 C118 H118 119.9 ?
C92 C119 H1ME 109.5 ?
C92 C119 H2ME 109.5 ?
H1ME C119 H2ME 109.5 ?
C92 C119 H3ME 109.5 ?
H1ME C119 H3ME 109.5 ?
H2ME C119 H3ME 109.5 ?
C110 C120 H4ME 109.5 ?
C110 C120 H5ME 109.5 ?
H4ME C120 H5ME 109.5 ?
C110 C120 H6ME 109.5 ?
H4ME C120 H6ME 109.5 ?
H5ME C120 H6ME 109.5 ?

loop_
_geom_bond_atom_site_label_1
_geom_bond_atom_site_label_2
_geom_bond_distance
_geom_bond_publ_flag
C1 C22B 1.383(6) yes
C1 C2 1.394(6) yes
C1 H1 0.95 ?
C2 C3 1.378(7) yes
C2 H2 0.95 ?
C3 C4 1.370(7) yes
C3 H3 0.95 ?
C4 C4A 1.423(6) yes
C4 H4 0.95 ?
C4A C22B 1.417(6) yes
C4A C4B 1.459(6) yes
C4B C8A 1.401(6) yes
C4B C5 1.422(6) yes
C5 C6 1.389(7) yes
C5 H5 0.95 ?
C6 C7 1.344(6) yes
C6 H6 0.95 ?
C7 C8 1.382(6) yes
C7 H7 0.95 ?
C8 C8A 1.409(6) yes
C8 H8 0.95 ?
C8A C8B 1.482(6) yes
C8B C9 1.379(5) yes
C8B C22A 1.437(6) yes
C9 C9A 1.458(5) yes
C9 C23 1.505(6) yes
C9A C21A 1.421(5) yes
C9A C10 1.431(5) yes
C10 C10A 1.422(5) yes
C10 C29 1.477(5) yes
C10A C20A 1.422(5) yes
C10A C11 1.444(5) yes
C11 C11A 1.405(5) yes
C11 C35 1.515(5) yes
C11A C19B 1.431(5) yes
C11A C11B 1.494(5) yes
C11B C12 1.398(6) yes
C11B C15A 1.412(6) yes
C12 C13 1.377(6) yes
C12 H12 0.95 ?
C13 C14 1.390(6) yes
C13 H13 0.95 ?
C14 C15 1.351(6) yes
C14 H14 0.95 ?
C15 C15A 1.421(6) yes
C15 H15 0.95 ?
C15A C15B 1.449(6) yes
C15B C19A 1.402(5) yes
C15B C16 1.417(5) yes
C16 C17 1.367(6) yes
C16 H16 0.95 ?
C17 C18 1.385(6) yes
C17 H17 0.95 ?
C18 C19 1.388(6) yes
C18 H18 0.95 ?
C19 C19A 1.400(6) yes
C19 H19 0.95 ?
C19A C19B 1.467(5) yes
C19B C20 1.394(5) yes
C20 C20A 1.434(5) yes
C20 C41 1.510(5) yes
C20A C21 1.420(5) yes
C21 C21A 1.434(5) yes
C21 C47 1.469(5) yes
C21A C22 1.430(5) yes
C22 C22A 1.399(6) yes
C22 C53 1.492(5) yes
C22A C22B 1.490(5) yes
C23 C24 1.400(6) yes
C23 C28 1.404(6) yes
C24 C25 1.378(7) yes
C24 H24 0.95 ?
C25 C26 1.344(8) yes
C25 H25 0.95 ?
C26 C27 1.402(8) yes
C26 H26 0.95 ?
C27 C28 1.353(6) yes
C27 H27 0.95 ?
C28 H28 0.95 ?
C29 C34 1.383(6) yes
C29 C30 1.392(6) yes
C30 C31 1.387(6) yes
C30 H30 0.95 ?
C31 C32 1.355(7) yes
C31 H31 0.95 ?
C32 C33 1.439(7) yes
C32 C59 1.537(7) yes
C33 C34 1.381(6) yes
C33 H33 0.95 ?
C34 H34 0.95 ?
C35 C36 1.386(5) yes
C35 C40 1.391(6) yes
C36 C37 1.385(6) yes
C36 H36 0.95 ?
C37 C38 1.351(6) yes
C37 H37 0.95 ?
C38 C39 1.401(7) yes
C38 H38 0.95 ?
C39 C40 1.370(6) yes
C39 H39 0.95 ?
C40 H40 0.95 ?
C41 C46 1.387(6) yes
C41 C42 1.406(6) yes
C42 C43 1.397(6) yes
C42 H42 0.95 ?
C43 C44 1.355(7) yes
C43 H43 0.95 ?
C44 C45 1.383(7) yes
C44 H44 0.95 ?
C45 C46 1.389(6) yes
C45 H45 0.95 ?
C46 H46 0.95 ?
C47 C52 1.390(5) yes
C47 C48 1.410(6) yes
C48 C49 1.369(6) yes
C48 H48 0.95 ?
C49 C50 1.375(7) yes
C49 H49 0.95 ?
C50 C51 1.401(7) yes
C50 C60 1.524(7) yes
C51 C52 1.374(6) yes
C51 H51 0.95 ?
C52 H52 0.95 ?
C53 C58 1.371(5) yes
C53 C54 1.396(6) yes
C54 C55 1.377(6) yes
C54 H54 0.95 ?
C55 C56 1.380(6) yes
C55 H55 0.95 ?
C56 C57 1.362(6) yes
C56 H56 0.95 ?
C57 C58 1.373(6) yes
C57 H57 0.95 ?
C58 H58 0.95 ?
C59 H59A 0.98 ?
C59 H59B 0.98 ?
C59 H59C 0.98 ?
C60 H60A 0.98 ?
C60 H60B 0.98 ?
C60 H60C 0.98 ?
C61 C62 1.384(6) yes
C61 C82B 1.398(6) yes
C61 H61 0.95 ?
C62 C63 1.393(7) yes
C62 H62 0.95 ?
C63 C64 1.384(7) yes
C63 H63 0.95 ?
C64 C64A 1.394(6) yes
C64 H64 0.95 ?
C64A C82B 1.419(6) yes
C64A C64B 1.445(6) yes
C64B C65 1.400(6) yes
C64B C68A 1.416(6) yes
C65 C66 1.374(7) yes
C65 H65 0.95 ?
C66 C67 1.397(7) yes
C66 H66 0.95 ?
C67 C68 1.367(6) yes
C67 H67 0.95 ?
C68 C68A 1.425(6) yes
C68 H68 0.95 ?
C68A C68B 1.491(6) yes
C68B C69 1.377(5) yes
C68B C82A 1.451(5) yes
C69 C69A 1.466(5) yes
C69 C83 1.497(5) yes
C69A C70 1.412(5) yes
C69A C81A 1.424(5) yes
C70 C70A 1.433(5) yes
C70 C89 1.453(5) yes
C70A C80A 1.431(5) yes
C70A C71 1.468(5) yes
C71 C71A 1.392(6) yes
C71 C95 1.477(5) yes
C71A C79B 1.463(5) yes
C71A C71B 1.471(5) yes
C71B C72 1.392(6) yes
C71B C75A 1.429(6) yes
C72 C73 1.384(6) yes
C72 H72 0.95 ?
C73 C74 1.369(7) yes
C73 H73 0.95 ?
C74 C75 1.377(7) yes
C74 H74 0.95 ?
C75 C75A 1.398(6) yes
C75 H75 0.95 ?
C75A C75B 1.469(6) yes
C75B C76 1.395(6) yes
C75B C79A 1.436(5) yes
C76 C77 1.377(6) yes
C76 H76 0.95 ?
C77 C78 1.407(6) yes
C77 H77 0.95 ?
C78 C79 1.383(6) yes
C78 H78 0.95 ?
C79 C79A 1.390(5) yes
C79 H79 0.95 ?
C79B C80 1.354(5) yes
C79B C79A 1.495(5) yes
C80 C80A 1.465(5) yes
C80 C101 1.494(5) yes
C80A C81 1.396(5) yes
C81 C81A 1.418(5) yes
C81 C107 1.488(5) yes
C81A C82 1.445(5) yes
C82 C82A 1.382(5) yes
C82 C113 1.510(5) yes
C82A C82B 1.488(5) yes
C83 C88 1.386(6) yes
C83 C84 1.387(6) yes
C84 C85 1.436(7) yes
C84 H84 0.95 ?
C85 C86 1.349(8) yes
C85 H85 0.95 ?
C86 C87 1.347(8) yes
C86 H86 0.95 ?
C87 C88 1.375(7) yes
C87 H87 0.95 ?
C88 H88 0.95 ?
C89 C90 1.382(6) yes
C89 C94 1.426(6) yes
C90 C91 1.401(6) yes
C90 H90 0.95 ?
C91 C92 1.371(8) yes
C91 H91 0.95 ?
C92 C93 1.351(8) yes
C92 C119 1.523(7) yes
C93 C94 1.369(6) yes
C93 H93 0.95 ?
C94 H94 0.95 ?
C95 C100 1.377(6) yes
C95 C96 1.400(6) yes
C96 C97 1.355(6) yes
C96 H96 0.95 ?
C97 C98 1.409(7) yes
C97 H97 0.95 ?
C98 C99 1.368(7) yes
C98 H98 0.95 ?
C99 C100 1.379(6) yes
C99 H99 0.95 ?
C100 H100 0.95 ?
C101 C102 1.386(5) yes
C101 C106 1.404(5) yes
C102 C103 1.382(6) yes
C102 H102 0.95 ?
C103 C104 1.395(6) yes
C103 H103 0.95 ?
C104 C105 1.361(6) yes
C104 H104 0.95 ?
C105 C106 1.337(5) yes
C105 H105 0.95 ?
C106 H106 0.95 ?
C107 C112 1.378(5) yes
C107 C108 1.397(6) yes
C108 C109 1.380(6) yes
C108 H108 0.95 ?
C109 C110 1.392(7) yes
C109 H109 0.95 ?
C110 C111 1.375(6) yes
C110 C120 1.509(6) yes
C111 C112 1.383(5) yes
C111 H111 0.95 ?
C112 H112 0.95 ?
C113 C114 1.379(5) yes
C113 C118 1.379(5) yes
C114 C115 1.375(6) yes
C114 H114 0.95 ?
C115 C116 1.344(6) yes
C115 H115 0.95 ?
C116 C117 1.404(7) yes
C116 H116 0.95 ?
C117 C118 1.397(6) yes
C117 H117 0.95 ?
C118 H118 0.95 ?
C119 H1ME 0.98 ?
C119 H2ME 0.98 ?
C119 H3ME 0.98 ?
C120 H4ME 0.98 ?
C120 H5ME 0.98 ?
C120 H6ME 0.98 ?

loop_
_geom_torsion_atom_site_label_1
_geom_torsion_atom_site_label_2
_geom_torsion_atom_site_label_3
_geom_torsion_atom_site_label_4
_geom_torsion
C22B C1 C2 C3 1.1(6)
C1 C2 C3 C4 0.0(7)
C2 C3 C4 C4A -0.4(7)
C3 C4 C4A C22B -0.3(6)
C3 C4 C4A C4B 178.8(4)
C22B C4A C4B C8A 16.9(5)
C4 C4A C4B C8A -162.1(4)
C22B C4A C4B C5 -161.2(4)
C4 C4A C4B C5 19.8(6)
C8A C4B C5 C6 -0.3(6)
C4A C4B C5 C6 177.8(4)
C4B C5 C6 C7 -1.3(7)
C5 C6 C7 C8 1.4(7)
C6 C7 C8 C8A 0.3(6)
C5 C4B C8A C8 1.9(5)
C4A C4B C8A C8 -176.2(3)
C5 C4B C8A C8B 175.9(3)
C4A C4B C8A C8B -2.2(5)
C7 C8 C8A C4B -2.0(5)
C7 C8 C8A C8B -175.6(4)
C4B C8A C8B C9 160.0(4)
C8 C8A C8B C9 -26.3(5)
C4B C8A C8B C22A -24.5(5)
C8 C8A C8B C22A 149.2(4)
C22A C8B C9 C9A -12.5(5)
C8A C8B C9 C9A 162.9(3)
C22A C8B C9 C23 178.8(3)
C8A C8B C9 C23 -5.8(6)
C8B C9 C9A C21A -19.6(5)
C23 C9 C9A C21A 149.6(4)
C8B C9 C9A C10 163.2(4)
C23 C9 C9A C10 -27.6(6)
C21A C9A C10 C10A -16.5(6)
C9 C9A C10 C10A 160.6(4)
C21A C9A C10 C29 166.1(4)
C9 C9A C10 C29 -16.8(6)
C9A C10 C10A C20A -15.4(5)
C29 C10 C10A C20A 161.9(3)
C9A C10 C10A C11 163.3(4)
C29 C10 C10A C11 -19.4(6)
C10 C10A C11 C11A 161.6(4)
C20A C10A C11 C11A -19.7(5)
C10 C10A C11 C35 -19.1(6)
C20A C10A C11 C35 159.6(4)
C10A C11 C11A C19B -13.2(5)
C35 C11 C11A C19B 167.4(3)
C10A C11 C11A C11B 159.6(3)
C35 C11 C11A C11B -19.7(6)
C11 C11A C11B C12 -28.3(6)
C19B C11A C11B C12 144.7(4)
C11 C11A C11B C15A 160.8(4)
C19B C11A C11B C15A -26.1(5)
C15A C11B C12 C13 -1.4(6)
C11A C11B C12 C13 -171.9(4)
C11B C12 C13 C14 1.2(7)
C12 C13 C14 C15 -1.0(7)
C13 C14 C15 C15A 1.0(7)
C12 C11B C15A C15 1.3(6)
C11A C11B C15A C15 172.4(3)
C12 C11B C15A C15B -175.3(4)
C11A C11B C15A C15B -4.2(5)
C14 C15 C15A C11B -1.1(6)
C14 C15 C15A C15B 175.4(4)
C11B C15A C15B C19A 19.0(5)
C15 C15A C15B C19A -157.4(4)
C11B C15A C15B C16 -159.8(4)
C15 C15A C15B C16 23.8(6)
C19A C15B C16 C17 0.3(6)
C15A C15B C16 C17 179.1(4)
C15B C16 C17 C18 -2.4(6)
C16 C17 C18 C19 2.3(6)
C17 C18 C19 C19A -0.1(6)
C18 C19 C19A C15B -1.9(6)
C18 C19 C19A C19B -175.8(4)
C16 C15B C19A C19 1.8(5)
C15A C15B C19A C19 -177.0(3)
C16 C15B C19A C19B 176.0(3)
C15A C15B C19A C19B -2.8(5)
C11 C11A C19B C20 28.8(5)
C11B C11A C19B C20 -144.6(4)
C11 C11A C19B C19A -144.9(4)
C11B C11A C19B C19A 41.8(5)
C19 C19A C19B C20 -26.7(6)
C15B C19A C19B C20 159.5(4)
C19 C19A C19B C11A 146.4(4)
C15B C19A C19B C11A -27.5(5)
C11A C19B C20 C20A -10.7(5)
C19A C19B C20 C20A 162.2(4)
C11A C19B C20 C41 178.5(4)
C19A C19B C20 C41 -8.5(6)
C10 C10A C20A C21 33.6(5)
C11 C10A C20A C21 -145.2(3)
C10 C10A C20A C20 -143.9(4)
C11 C10A C20A C20 37.3(5)
C19B C20 C20A C21 160.7(4)
C41 C20 C20A C21 -28.4(6)
C19B C20 C20A C10A -22.0(5)
C41 C20 C20A C10A 149.0(4)
C10A C20A C21 C21A -19.0(5)
C20 C20A C21 C21A 158.3(4)
C10A C20A C21 C47 164.7(3)
C20 C20A C21 C47 -18.0(6)
C10 C9A C21A C22 -147.1(4)
C9 C9A C21A C22 35.6(5)
C10 C9A C21A C21 31.0(5)
C9 C9A C21A C21 -146.3(3)
C20A C21 C21A C9A -13.0(5)
C47 C21 C21A C9A 163.1(4)
C20A C21 C21A C22 164.9(3)
C47 C21 C21A C22 -18.9(6)
C9A C21A C22 C22A -19.3(5)
C21 C21A C22 C22A 162.7(4)
C9A C21A C22 C53 155.7(3)
C21 C21A C22 C53 -22.3(5)
C21A C22 C22A C8B -12.8(5)
C53 C22 C22A C8B 172.4(3)
C21A C22 C22A C22B 163.4(3)
C53 C22 C22A C22B -11.4(5)
C9 C8B C22A C22 29.3(5)
C8A C8B C22A C22 -146.5(3)
C9 C8B C22A C22B -147.2(3)
C8A C8B C22A C22B 37.0(5)
C2 C1 C22B C4A -1.9(6)
C2 C1 C22B C22A -174.9(4)
C4 C4A C22B C1 1.4(5)
C4B C4A C22B C1 -177.7(3)
C4 C4A C22B C22A 174.9(3)
C4B C4A C22B C22A -4.2(5)
C22 C22A C22B C1 -25.9(6)
C8B C22A C22B C1 150.3(4)
C22 C22A C22B C4A 160.9(3)
C8B C22A C22B C4A -22.8(5)
C8B C9 C23 C24 -64.1(5)
C9A C9 C23 C24 127.2(4)
C8B C9 C23 C28 114.2(4)
C9A C9 C23 C28 -54.5(5)
C28 C23 C24 C25 -2.4(6)
C9 C23 C24 C25 175.9(4)
C23 C24 C25 C26 0.5(7)
C24 C25 C26 C27 0.8(8)
C25 C26 C27 C28 -0.1(7)
C26 C27 C28 C23 -1.9(7)
C24 C23 C28 C27 3.1(6)
C9 C23 C28 C27 -175.2(4)
C10A C10 C29 C34 -52.2(6)
C9A C10 C29 C34 125.1(4)
C10A C10 C29 C30 127.2(4)
C9A C10 C29 C30 -55.6(5)
C34 C29 C30 C31 0.0(6)
C10 C29 C30 C31 -179.4(4)
C29 C30 C31 C32 -1.5(7)
C30 C31 C32 C33 1.2(7)
C30 C31 C32 C59 -176.9(5)
C31 C32 C33 C34 0.5(7)
C59 C32 C33 C34 178.7(5)
C32 C33 C34 C29 -2.0(7)
C30 C29 C34 C33 1.8(6)
C10 C29 C34 C33 -178.8(4)
C11A C11 C35 C36 129.8(4)
C10A C11 C35 C36 -49.6(5)
C11A C11 C35 C40 -47.5(5)
C10A C11 C35 C40 133.2(4)
C40 C35 C36 C37 -0.3(6)
C11 C35 C36 C37 -177.7(4)
C35 C36 C37 C38 -0.1(7)
C36 C37 C38 C39 -0.3(8)
C37 C38 C39 C40 1.1(8)
C38 C39 C40 C35 -1.6(7)
C36 C35 C40 C39 1.2(6)
C11 C35 C40 C39 178.5(4)
C19B C20 C41 C46 114.1(4)
C20A C20 C41 C46 -56.7(5)
C19B C20 C41 C42 -63.2(5)
C20A C20 C41 C42 126.0(4)
C46 C41 C42 C43 -1.4(6)
C20 C41 C42 C43 175.9(4)
C41 C42 C43 C44 0.4(7)
C42 C43 C44 C45 -0.6(7)
C43 C44 C45 C46 1.8(7)
C42 C41 C46 C45 2.7(6)
C20 C41 C46 C45 -174.7(4)
C44 C45 C46 C41 -2.9(6)
C20A C21 C47 C52 116.9(4)
C21A C21 C47 C52 -59.2(5)
C20A C21 C47 C48 -59.0(5)
C21A C21 C47 C48 124.9(4)
C52 C47 C48 C49 0.7(6)
C21 C47 C48 C49 176.7(4)
C47 C48 C49 C50 -3.0(7)
C48 C49 C50 C51 3.0(7)
C48 C49 C50 C60 -175.7(4)
C49 C50 C51 C52 -1.0(6)
C60 C50 C51 C52 177.7(4)
C50 C51 C52 C47 -1.1(6)
C48 C47 C52 C51 1.3(6)
C21 C47 C52 C51 -174.7(4)
C22A C22 C53 C58 -61.7(5)
C21A C22 C53 C58 123.5(4)
C22A C22 C53 C54 120.4(4)
C21A C22 C53 C54 -54.4(5)
C58 C53 C54 C55 2.7(6)
C22 C53 C54 C55 -179.3(4)
C53 C54 C55 C56 -4.1(6)
C54 C55 C56 C57 3.2(7)
C55 C56 C57 C58 -1.2(7)
C54 C53 C58 C57 -0.7(6)
C22 C53 C58 C57 -178.6(4)
C56 C57 C58 C53 -0.1(7)
C82B C61 C62 C63 -0.8(6)
C61 C62 C63 C64 -0.4(7)
C62 C63 C64 C64A 2.8(7)
C63 C64 C64A C82B -3.8(7)
C63 C64 C64A C64B 174.4(4)
C64 C64A C64B C65 -22.5(6)
C82B C64A C64B C65 155.7(4)
C64 C64A C64B C68A 157.3(4)
C82B C64A C64B C68A -24.5(5)
C68A C64B C65 C66 2.9(6)
C64A C64B C65 C66 -177.3(4)
C64B C65 C66 C67 1.5(7)
C65 C66 C67 C68 -4.0(7)
C66 C67 C68 C68A 2.0(6)
C65 C64B C68A C68 -4.7(6)
C64A C64B C68A C68 175.5(3)
C65 C64B C68A C68B -174.8(4)
C64A C64B C68A C68B 5.4(5)
C67 C68 C68A C64B 2.4(6)
C67 C68 C68A C68B 172.0(4)
C64B C68A C68B C69 -160.2(4)
C68 C68A C68B C69 30.3(6)
C64B C68A C68B C82A 25.9(5)
C68 C68A C68B C82A -143.6(4)
C82A C68B C69 C69A 8.2(5)
C68A C68B C69 C69A -165.5(3)
C82A C68B C69 C83 178.3(4)
C68A C68B C69 C83 4.7(6)
C68B C69 C69A C70 -162.0(4)
C83 C69 C69A C70 27.3(5)
C68B C69 C69A C81A 23.7(5)
C83 C69 C69A C81A -147.0(4)
C81A C69A C70 C70A 12.1(5)
C69 C69A C70 C70A -162.0(3)
C81A C69A C70 C89 -166.7(4)
C69 C69A C70 C89 19.2(6)
C69A C70 C70A C80A 19.4(5)
C89 C70 C70A C80A -161.8(4)
C69A C70 C70A C71 -162.6(4)
C89 C70 C70A C71 16.2(6)
C80A C70A C71 C71A 14.9(5)
C70 C70A C71 C71A -163.2(4)
C80A C70A C71 C95 -157.5(4)
C70 C70A C71 C95 24.4(6)
C70A C71 C71A C79B 19.7(5)
C95 C71 C71A C79B -168.1(4)
C70A C71 C71A C71B -158.9(4)
C95 C71 C71A C71B 13.3(6)
C71 C71A C71B C72 28.7(6)
C79B C71A C71B C72 -149.9(4)
C71 C71A C71B C75A -162.9(4)
C79B C71A C71B C75A 18.5(5)
C75A C71B C72 C73 0.9(6)
C71A C71B C72 C73 169.6(4)
C71B C72 C73 C74 -1.3(7)
C72 C73 C74 C75 0.8(8)
C73 C74 C75 C75A -0.1(7)
C74 C75 C75A C71B -0.3(7)
C74 C75 C75A C75B 178.9(4)
C72 C71B C75A C75 -0.1(6)
C71A C71B C75A C75 -169.4(4)
C72 C71B C75A C75B -179.3(4)
C71A C71B C75A C75B 11.5(6)
C75 C75A C75B C76 -22.7(6)
C71B C75A C75B C76 156.4(4)
C75 C75A C75B C79A 159.1(4)
C71B C75A C75B C79A -21.8(5)
C79A C75B C76 C77 2.5(6)
C75A C75B C76 C77 -175.7(4)
C75B C76 C77 C78 -0.9(6)
C76 C77 C78 C79 0.5(6)
C77 C78 C79 C79A -1.9(6)
C71 C71A C79B C80 -35.3(5)
C71B C71A C79B C80 143.5(4)
C71 C71A C79B C79A 144.1(4)
C71B C71A C79B C79A -37.2(5)
C78 C79 C79A C75B 3.4(6)
C78 C79 C79A C79B 175.9(4)
C76 C75B C79A C79 -3.6(5)
C75A C75B C79A C79 174.7(3)
C76 C75B C79A C79B -176.4(3)
C75A C75B C79A C79B 1.9(5)
C80 C79B C79A C79 34.1(6)
C71A C79B C79A C79 -145.2(4)
C80 C79B C79A C75B -153.5(4)
C71A C79B C79A C75B 27.2(5)
C71A C79B C80 C80A 13.8(5)
C79A C79B C80 C80A -165.4(3)
C71A C79B C80 C101 179.3(3)
C79A C79B C80 C101 0.0(6)
C70 C70A C80A C81 -33.7(5)
C71 C70A C80A C81 148.0(4)
C70 C70A C80A C80 142.6(3)
C71 C70A C80A C80 -35.7(5)
C79B C80 C80A C81 -162.7(4)
C101 C80 C80A C81 30.9(5)
C79B C80 C80A C70A 21.2(5)
C101 C80 C80A C70A -145.3(3)
C70A C80A C81 C81A 15.2(5)
C80 C80A C81 C81A -160.8(3)
C70A C80A C81 C107 -167.8(3)
C80 C80A C81 C107 16.2(5)
C80A C81 C81A C69A 16.6(5)
C107 C81 C81A C69A -160.4(3)
C80A C81 C81A C82 -161.8(3)
C107 C81 C81A C82 21.2(6)
C70 C69A C81A C81 -30.8(5)
C69 C69A C81A C81 143.8(3)
C70 C69A C81A C82 147.8(3)
C69 C69A C81A C82 -37.6(5)
C81 C81A C82 C82A -161.8(4)
C69A C81A C82 C82A 19.8(5)
C81 C81A C82 C113 21.8(5)
C69A C81A C82 C113 -156.6(3)
C81A C82 C82A C68B 12.4(5)
C113 C82 C82A C68B -171.3(3)
C81A C82 C82A C82B -160.9(3)
C113 C82 C82A C82B 15.3(6)
C69 C68B C82A C82 -26.9(5)
C68A C68B C82A C82 147.4(3)
C69 C68B C82A C82B 147.0(3)
C68A C68B C82A C82B -38.7(5)
C62 C61 C82B C64A -0.2(6)
C62 C61 C82B C82A 172.6(4)
C64 C64A C82B C61 2.5(6)
C64B C64A C82B C61 -175.8(3)
C64 C64A C82B C82A -170.8(4)
C64B C64A C82B C82A 10.9(5)
C82 C82A C82B C61 21.6(6)
C68B C82A C82B C61 -151.9(4)
C82 C82A C82B C64A -165.6(3)
C68B C82A C82B C64A 21.0(5)
C68B C69 C83 C88 -114.3(4)
C69A C69 C83 C88 55.9(5)
C68B C69 C83 C84 61.5(6)
C69A C69 C83 C84 -128.3(4)
C88 C83 C84 C85 -1.0(6)
C69 C83 C84 C85 -176.8(4)
C83 C84 C85 C86 2.8(7)
C84 C85 C86 C87 -3.3(9)
C85 C86 C87 C88 1.9(9)
C86 C87 C88 C83 0.1(7)
C84 C83 C88 C87 -0.5(6)
C69 C83 C88 C87 175.5(4)
C69A C70 C89 C90 55.0(6)
C70A C70 C89 C90 -123.7(5)
C69A C70 C89 C94 -124.1(4)
C70A C70 C89 C94 57.1(5)
C94 C89 C90 C91 0.0(6)
C70 C89 C90 C91 -179.2(4)
C89 C90 C91 C92 1.1(8)
C90 C91 C92 C93 -1.2(8)
C90 C91 C92 C119 179.9(5)
C91 C92 C93 C94 0.3(8)
C119 C92 C93 C94 179.2(5)
C92 C93 C94 C89 0.8(7)
C90 C89 C94 C93 -0.9(6)
C70 C89 C94 C93 178.3(4)
C71A C71 C95 C100 54.7(6)
C70A C71 C95 C100 -133.3(4)
C71A C71 C95 C96 -123.3(4)
C70A C71 C95 C96 48.7(5)
C100 C95 C96 C97 -1.6(6)
C71 C95 C96 C97 176.5(4)
C95 C96 C97 C98 1.5(7)
C96 C97 C98 C99 -1.9(8)
C97 C98 C99 C100 2.5(8)
C96 C95 C100 C99 2.2(7)
C71 C95 C100 C99 -175.9(4)
C98 C99 C100 C95 -2.7(8)
C79B C80 C101 C102 68.7(5)
C80A C80 C101 C102 -125.6(4)
C79B C80 C101 C106 -106.5(4)
C80A C80 C101 C106 59.1(4)
C106 C101 C102 C103 -2.3(5)
C80 C101 C102 C103 -177.7(4)
C101 C102 C103 C104 3.0(6)
C102 C103 C104 C105 -2.7(7)
C103 C104 C105 C106 1.8(7)
C104 C105 C106 C101 -1.2(6)
C102 C101 C106 C105 1.4(5)
C80 C101 C106 C105 177.0(4)
C80A C81 C107 C112 -116.0(4)
C81A C81 C107 C112 61.0(5)
C80A C81 C107 C108 62.6(5)
C81A C81 C107 C108 -120.5(4)
C112 C107 C108 C109 -0.7(6)
C81 C107 C108 C109 -179.3(4)
C107 C108 C109 C110 1.5(7)
C108 C109 C110 C111 -0.4(7)
C108 C109 C110 C120 177.1(5)
C109 C110 C111 C112 -1.5(6)
C120 C110 C111 C112 -178.9(4)
C108 C107 C112 C111 -1.2(5)
C81 C107 C112 C111 177.4(4)
C110 C111 C112 C107 2.4(6)
C82A C82 C113 C114 -115.9(4)
C81A C82 C113 C114 60.3(5)
C82A C82 C113 C118 61.9(5)
C81A C82 C113 C118 -121.8(4)
C118 C113 C114 C115 2.0(6)
C82 C113 C114 C115 180.0(4)
C113 C114 C115 C116 -1.2(7)
C114 C115 C116 C117 1.4(7)
C115 C116 C117 C118 -2.4(7)
C114 C113 C118 C117 -3.1(6)
C82 C113 C118 C117 179.0(4)
C116 C117 C118 C113 3.3(6)
